data_7035341
loop_
_publ_author_name
'Zhang, He'
'Lv, Jing-Hua'
'Yu, Kai'
'Wang, Chun-Mei'
'Wang, Chun-Xiao'
'Sun, Di'
'Zhou, Bai-Bin'

_publ_section_title
;
 Assembly of a basket-like {Sr &#x2282; P6Mo18O73} cage from 0D dimmer to
 2D network and its photo-/electro-catalytic properties.
;
_journal_issue 28
_journal_name_full 'Dalton transactions (Cambridge, England : 2003)'
_journal_page_first 12839
_journal_page_last 12851
_journal_paper_doi 10.1039/c5dt01480h
_journal_volume 44
_journal_year 2015
_chemical_formula_moiety 'C35 H70 Mo18 N12 O79 P6 Sr Zn'
_chemical_formula_sum 'C35 H70 Mo18 N12 O79 P6 Sr Zn'
_chemical_formula_weight 3988.78
_chemical_name_systematic
; 
 ? 
;
_space_group_IT_number 15
_symmetry_cell_setting monoclinic
_symmetry_space_group_name_Hall '-C 2yc'
_symmetry_space_group_name_H-M 'C 1 2/c 1'
_atom_sites_solution_hydrogens geom
_atom_sites_solution_primary direct
_atom_sites_solution_secondary difmap
_audit_block_doi 10.5517/cc13z4hq
_audit_creation_method SHELXL-97
_audit_update_record
;
2015-05-21 deposited with the CCDC.
2015-06-05 downloaded from the CCDC.
;
_cell_angle_alpha 90.00
_cell_angle_beta 92.594(4)
_cell_angle_gamma 90.00
_cell_formula_units_Z 8
_cell_length_a 21.756(4)
_cell_length_b 29.059(5)
_cell_length_c 31.149(6)
_cell_measurement_reflns_used 6551
_cell_measurement_temperature 298(2)
_cell_measurement_theta_max 27.01
_cell_measurement_theta_min 2.24
_cell_volume 19672(6)
_computing_cell_refinement 'Bruker SMART'
_computing_data_collection 'Bruker SMART'
_computing_data_reduction 'Bruker SMART'
_computing_molecular_graphics 'Bruker SHELXTL'
_computing_publication_material 'Bruker SHELXTL'
_computing_structure_refinement 'SHELXL-97 (Sheldrick, 1997)'
_computing_structure_solution 'SHELXS-97 (Sheldrick, 1990)'
_diffrn_ambient_temperature 298(2)
_diffrn_measured_fraction_theta_full 0.987
_diffrn_measured_fraction_theta_max 0.987
_diffrn_measurement_device_type 'CCD area detector'
_diffrn_measurement_method 'phi and omega scans'
_diffrn_radiation_monochromator graphite
_diffrn_radiation_source 'fine-focus sealed tube'
_diffrn_radiation_type MoK\a
_diffrn_radiation_wavelength 0.71073
_diffrn_reflns_av_R_equivalents 0.0581
_diffrn_reflns_av_sigmaI/netI 0.0824
_diffrn_reflns_limit_h_max 26
_diffrn_reflns_limit_h_min -27
_diffrn_reflns_limit_k_max 37
_diffrn_reflns_limit_k_min -25
_diffrn_reflns_limit_l_max 31
_diffrn_reflns_limit_l_min -40
_diffrn_reflns_number 56957
_diffrn_reflns_theta_full 27.49
_diffrn_reflns_theta_max 27.49
_diffrn_reflns_theta_min 1.17
_exptl_absorpt_coefficient_mu 3.203
_exptl_absorpt_correction_T_max 0.5287
_exptl_absorpt_correction_T_min 0.4107
_exptl_absorpt_correction_type multi-scan
_exptl_absorpt_process_details
; 
SADABS v.2.10 (Bruker,2003) was used for absorption correction. 
R(int) was 0.0581 after correction. 
The Ratio of minimum to maximum transmission is 0.7768. 
;
_exptl_crystal_colour blue
_exptl_crystal_density_diffrn 2.694
_exptl_crystal_density_method 'not measured'
_exptl_crystal_description block
_exptl_crystal_F_000 15280
_exptl_crystal_size_max 0.28
_exptl_crystal_size_mid 0.24
_exptl_crystal_size_min 0.22
_refine_diff_density_max 2.124
_refine_diff_density_min -2.205
_refine_diff_density_rms 0.235
_refine_ls_extinction_method none
_refine_ls_goodness_of_fit_ref 1.032
_refine_ls_hydrogen_treatment constr
_refine_ls_matrix_type full
_refine_ls_number_parameters 1369
_refine_ls_number_reflns 22145
_refine_ls_number_restraints 49
_refine_ls_restrained_S_all 1.032
_refine_ls_R_factor_all 0.0826
_refine_ls_R_factor_gt 0.0640
_refine_ls_shift/su_max 0.001
_refine_ls_shift/su_mean 0.000
_refine_ls_structure_factor_coef Fsqd
_refine_ls_weighting_details 'calc w=1/[\s^2^(Fo^2^)+(0.1560P)^2^+1687.8257P] where P=(Fo^2^+2Fc^2^)/3'
_refine_ls_weighting_scheme calc
_refine_ls_wR_factor_gt 0.1076
_refine_ls_wR_factor_ref 0.1138
_reflns_number_gt 13643
_reflns_number_total 22145
_reflns_threshold_expression >2sigma(I)
_cod_data_source_file c5dt01480h2.cif
_cod_data_source_block 111
_cod_depositor_comments
;
The following automatic conversions were performed:

'_symmetry_cell_setting' value 'Monoclinic' changed to 'monoclinic'
according to
/usr/data/users/saulius/crontab/automatic-downloads/rss-feeds/RSC/lib/dictionaries/cif_core.dic
dictionary named 'cif_core.dic' version 2.4.2 from 2011-04-26.

Automatic conversion script
Id: cif_fix_values 3271 2015-04-21 07:52:19Z andrius 

 Adding full bibliography for 7035341--7035345.cif.
;
_cod_original_cell_volume 19673(6)
_cod_original_sg_symbol_H-M C2/c
_cod_database_code 7035341

loop_
_symmetry_equiv_pos_as_xyz
'x, y, z'
'-x, y, -z+1/2'
'x+1/2, y+1/2, z'
'-x+1/2, y+1/2, -z+1/2'
'-x, -y, -z'
'x, -y, z-1/2'
'-x+1/2, -y+1/2, -z'
'x+1/2, -y+1/2, z-1/2'

loop_
_atom_site_label
_atom_site_type_symbol
_atom_site_fract_x
_atom_site_fract_y
_atom_site_fract_z
_atom_site_U_iso_or_equiv
_atom_site_adp_type
_atom_site_occupancy
_atom_site_symmetry_multiplicity
_atom_site_calc_flag
_atom_site_refinement_flags
Zn2 Zn 0.0000 0.58397(11) 0.2500 0.0370(4) Uani 1 2 d S
Mo1 Mo 0.18088(7) 0.32856(4) 0.45537(4) 0.0215(3) Uani 1 1 d .
Mo2 Mo 0.20091(7) 0.44152(5) 0.50636(4) 0.0215(3) Uani 1 1 d .
Mo3 Mo 0.26396(6) 0.43063(5) 0.29647(4) 0.0213(3) Uani 1 1 d .
Mo4 Mo 0.39610(7) 0.42852(5) 0.37531(5) 0.0256(3) Uani 1 1 d .
Mo5 Mo -0.00386(6) 0.44382(5) 0.36119(4) 0.0201(3) Uani 1 1 d .
Mo6 Mo 0.20470(8) 0.67829(5) 0.44348(5) 0.0262(3) Uani 1 1 d .
Mo7 Mo 0.23588(7) 0.67322(5) 0.33431(5) 0.0251(3) Uani 1 1 d .
Mo8 Mo 0.00102(7) 0.57323(5) 0.35657(5) 0.0238(3) Uani 1 1 d .
Mo9 Mo 0.21355(7) 0.32311(5) 0.34577(4) 0.0218(3) Uani 1 1 d .
Mo10 Mo 0.40414(7) 0.55730(5) 0.37006(5) 0.0281(3) Uani 1 1 d .
Mo11 Mo 0.06662(7) 0.32709(5) 0.37811(5) 0.0227(3) Uani 1 1 d .
Mo12 Mo 0.20872(7) 0.56931(5) 0.50301(4) 0.0244(3) Uani 1 1 d .
Mo13 Mo 0.27178(7) 0.55839(5) 0.29187(4) 0.0232(3) Uani 1 1 d .
Mo14 Mo 0.36510(7) 0.43444(5) 0.48087(5) 0.0244(3) Uani 1 1 d .
Mo15 Mo 0.08917(7) 0.68331(5) 0.36693(5) 0.0265(3) Uani 1 1 d .
Mo16 Mo 0.32855(7) 0.32752(5) 0.42463(5) 0.0242(3) Uani 1 1 d .
Mo17 Mo 0.37219(7) 0.56320(5) 0.47633(5) 0.0278(3) Uani 1 1 d .
Mo18 Mo 0.35157(8) 0.66661(5) 0.41184(5) 0.0301(4) Uani 1 1 d .
Sr1 Sr 0.13825(9) 0.50341(6) 0.38273(6) 0.0370(4) Uani 1 1 d .
Zn1 Zn 0.0000 0.42737(10) 0.2500 0.0276(6) Uani 1 2 d SU
P1 P 0.2539(2) 0.57217(14) 0.39894(13) 0.0199(8) Uani 1 1 d .
P2 P 0.24491(19) 0.42714(13) 0.40426(13) 0.0186(8) Uani 1 1 d .
P3 P 0.11584(19) 0.40679(14) 0.30540(13) 0.0198(8) Uani 1 1 d .
P4 P 0.0841(2) 0.60206(14) 0.44663(13) 0.0239(9) Uani 1 1 d .
P5 P 0.1283(2) 0.59412(14) 0.29923(13) 0.0230(9) Uani 1 1 d .
P6 P 0.07140(19) 0.41294(14) 0.45223(12) 0.0196(8) Uani 1 1 d .
O1W O 0.4318(10) 0.8188(7) 0.2886(7) 0.086(6) Uani 1 1 d .
H1WA H 0.4544 0.8199 0.2671 0.103 Uiso 1 1 d R
H1WB H 0.4223 0.8435 0.3014 0.103 Uiso 1 1 d R
O1 O 0.4060(6) 0.4925(4) 0.3741(4) 0.0305(17) Uani 1 1 d U
O2W O 0.5748(8) 0.8175(6) 0.5704(5) 0.063(5) Uani 1 1 d .
H2WA H 0.5788 0.8378 0.5511 0.075 Uiso 1 1 d R
H2WB H 0.5906 0.8218 0.5955 0.075 Uiso 1 1 d R
O2 O 0.2620(6) 0.4946(4) 0.2895(4) 0.0256(17) Uani 1 1 d U
O3W O 0.9605(13) 0.5051(7) 0.4638(7) 0.108(9) Uani 1 1 d .
H3WA H 0.9702 0.5325 0.4708 0.130 Uiso 1 1 d R
H3WB H 0.9883 0.4861 0.4571 0.130 Uiso 1 1 d R
O3 O 0.1968(6) 0.5057(4) 0.5058(4) 0.0264(17) Uani 1 1 d U
O4W O 0.1698(15) 0.5707(15) 0.6889(8) 0.197(19) Uani 1 1 d .
H4WA H 0.2022 0.5855 0.6963 0.236 Uiso 1 1 d R
H4WB H 0.1363 0.5763 0.7009 0.236 Uiso 1 1 d R
O4 O 0.1179(6) 0.5800(4) 0.4852(4) 0.0277(18) Uani 1 1 d U
O5W O 0.4880(8) 0.5030(5) 0.5504(6) 0.053(3) Uani 1 1 d U
H5WA H 0.5236 0.4993 0.5407 0.063 Uiso 1 1 d R
H5WB H 0.4822 0.5235 0.5692 0.063 Uiso 1 1 d R
O5 O 0.0169(5) 0.3778(4) 0.3684(4) 0.0245(15) Uani 1 1 d U
O6W O 0.839(2) 0.5195(15) 0.312(2) 0.15(3) Uani 0.50 1 d P
H6WA H 0.8690 0.5219 0.3299 0.184 Uiso 0.50 1 d PR
H6WB H 0.8433 0.5270 0.2857 0.184 Uiso 0.50 1 d PR
O6 O 0.2021(5) 0.4477(4) 0.4360(3) 0.0223(15) Uani 1 1 d U
O7 O 0.3746(6) 0.4985(4) 0.4787(4) 0.0313(17) Uani 1 1 d U
O8 O 0.3405(6) 0.4307(4) 0.3280(4) 0.0276(16) Uani 1 1 d U
O9 O 0.4238(5) 0.4258(4) 0.4357(4) 0.0274(17) Uani 1 1 d U
O10 O 0.0598(5) 0.4484(4) 0.4169(3) 0.0239(16) Uani 1 1 d U
O11 O 0.2005(5) 0.3728(4) 0.4923(3) 0.0245(16) Uani 1 1 d U
O12 O 0.3605(6) 0.6313(4) 0.4586(4) 0.0306(17) Uani 1 1 d U
O13 O 0.1350(5) 0.3674(4) 0.3371(4) 0.0240(15) Uani 1 1 d U
O14 O 0.1236(6) 0.6387(4) 0.4243(4) 0.0270(16) Uani 1 1 d U
O15 O 0.2251(5) 0.4442(4) 0.3592(3) 0.0226(15) Uani 1 1 d U
O16 O 0.2168(6) 0.6355(4) 0.4834(4) 0.0293(17) Uani 1 1 d U
O17 O 0.0939(5) 0.5610(4) 0.3258(4) 0.0264(16) Uani 1 1 d U
O18 O 0.0681(5) 0.3892(4) 0.2720(4) 0.0253(18) Uani 1 1 d U
O19 O 0.1790(5) 0.5707(4) 0.2762(4) 0.0260(17) Uani 1 1 d U
O20 O 0.3186(5) 0.5558(4) 0.4108(4) 0.0275(15) Uani 1 1 d U
O21 O 0.2939(6) 0.5640(4) 0.4999(4) 0.0292(16) Uani 1 1 d U
O22 O 0.2780(6) 0.2956(4) 0.3739(4) 0.0264(18) Uani 1 1 d U
O23 O 0.2396(5) 0.3727(4) 0.4057(3) 0.0246(14) Uani 1 1 d U
O24 O 0.2558(5) 0.6265(4) 0.3971(4) 0.0272(14) Uani 1 1 d U
O25 O 0.3113(5) 0.4400(4) 0.4153(4) 0.0254(15) Uani 1 1 d U
O26 O -0.0382(6) 0.4355(4) 0.3101(4) 0.0269(19) Uani 1 1 d U
O27 O 0.0877(5) 0.4448(4) 0.3321(3) 0.0234(15) Uani 1 1 d U
O28 O 0.2873(6) 0.4410(4) 0.5048(4) 0.0262(16) Uani 1 1 d U
O29 O 0.2808(6) 0.7016(4) 0.4402(4) 0.0298(18) Uani 1 1 d U
O30 O 0.2171(6) 0.7119(4) 0.2967(4) 0.034(3) Uani 1 1 d U
O31 O 0.0851(6) 0.6174(4) 0.2646(4) 0.0291(19) Uani 1 1 d U
O32 O 0.1551(5) 0.3067(4) 0.3940(3) 0.0247(16) Uani 1 1 d U
O33 O 0.2532(5) 0.3644(4) 0.3147(4) 0.0252(16) Uani 1 1 d U
O34 O 0.1795(6) 0.6963(4) 0.3810(4) 0.0294(16) Uani 1 1 d U
O35 O 0.3844(6) 0.6260(4) 0.3755(4) 0.0306(17) Uani 1 1 d U
O36 O 0.2944(6) 0.5671(4) 0.2421(4) 0.031(3) Uani 1 1 d U
O37 O 0.2093(5) 0.5571(4) 0.4316(3) 0.0249(15) Uani 1 1 d U
O38 O 0.0114(5) 0.5072(4) 0.3601(4) 0.0259(16) Uani 1 1 d U
O39 O 0.3446(5) 0.3662(4) 0.4686(4) 0.0262(17) Uani 1 1 d U
O40 O 0.2536(5) 0.3003(4) 0.4537(4) 0.0252(17) Uani 1 1 d U
O41 O 0.2314(5) 0.5534(4) 0.3554(4) 0.0249(15) Uani 1 1 d U
O42 O 0.3677(6) 0.3609(4) 0.3854(4) 0.0284(17) Uani 1 1 d U
O43 O 0.4092(6) 0.4219(4) 0.5252(4) 0.030(2) Uani 1 1 d U
O44 O -0.0652(6) 0.4430(4) 0.3919(4) 0.031(2) Uani 1 1 d U
O45 O 0.4188(6) 0.5754(4) 0.5196(4) 0.037(3) Uani 1 1 d U
O46 O 0.1379(6) 0.2918(4) 0.4838(4) 0.030(2) Uani 1 1 d U
O47 O 0.1721(5) 0.4251(4) 0.2826(4) 0.0241(17) Uani 1 1 d U
O48 O 0.3767(6) 0.2825(4) 0.4329(4) 0.036(3) Uani 1 1 d U
O49 O 0.1081(5) 0.3722(4) 0.4324(3) 0.0234(15) Uani 1 1 d U
O50 O 0.1909(6) 0.2825(4) 0.3104(4) 0.031(2) Uani 1 1 d U
O51 O 0.0799(7) 0.7155(4) 0.3216(4) 0.037(3) Uani 1 1 d U
O52 O 0.0665(6) 0.5659(4) 0.4138(4) 0.0279(17) Uani 1 1 d U
O53 O 0.0578(6) 0.7182(4) 0.4028(4) 0.036(3) Uani 1 1 d U
O54 O 0.0529(6) 0.2942(4) 0.3341(4) 0.032(2) Uani 1 1 d U
O55 O -0.0584(6) 0.5794(5) 0.3884(4) 0.038(3) Uani 1 1 d U
O56 O 0.3039(6) 0.6976(4) 0.3596(4) 0.0312(18) Uani 1 1 d U
O57 O 0.4315(6) 0.5633(4) 0.4302(4) 0.0302(17) Uani 1 1 d U
O58 O 0.4046(6) 0.7072(4) 0.4189(5) 0.038(3) Uani 1 1 d U
O59 O 0.2694(6) 0.6273(4) 0.3064(4) 0.0277(16) Uani 1 1 d U
O60 O 0.1529(5) 0.6350(4) 0.3280(4) 0.0264(15) Uani 1 1 d U
O61 O 0.2840(6) 0.4163(4) 0.2471(4) 0.030(2) Uani 1 1 d U
O62 O 0.3474(6) 0.5549(4) 0.3222(4) 0.0274(16) Uani 1 1 d U
O63 O 0.2033(6) 0.5819(4) 0.5550(4) 0.035(3) Uani 1 1 d U
O64 O 0.0272(6) 0.6269(4) 0.4629(4) 0.030(2) Uani 1 1 d U
O65 O 0.1929(6) 0.4339(4) 0.5592(4) 0.030(2) Uani 1 1 d U
O66 O 0.4616(6) 0.4118(5) 0.3526(4) 0.040(3) Uani 1 1 d U
O67 O -0.0335(6) 0.5763(4) 0.3055(4) 0.033(2) Uani 1 1 d U
O68 O 0.0312(6) 0.2970(4) 0.4171(4) 0.031(2) Uani 1 1 d U
O69 O 0.1087(6) 0.4345(4) 0.4892(4) 0.0256(18) Uani 1 1 d U
O70 O 0.4704(6) 0.5660(5) 0.3463(5) 0.036(3) Uani 1 1 d U
O71 O 0.0323(6) 0.6355(4) 0.3596(4) 0.0293(16) Uani 1 1 d U
O72 O 0.1688(6) 0.7207(4) 0.4686(4) 0.034(3) Uani 1 1 d U
O73 O 0.0102(5) 0.3955(4) 0.4669(4) 0.029(2) Uani 1 1 d U
O74 O 0.0000 0.4983(8) 0.2500 0.040(4) Uani 1 2 d SU
H74A H -0.0135 0.5129 0.2713 0.048 Uiso 0.50 1 d PR
H74B H 0.0135 0.5129 0.2287 0.048 Uiso 0.50 1 d PR
C34 C 0.5317(18) 0.6906(14) 0.4854(12) 0.099(5) Uani 1 1 d U
H34 H 0.5651 0.6803 0.4704 0.119 Uiso 1 1 calc R
C35 C 0.4762(18) 0.7327(14) 0.5137(12) 0.098(5) Uani 1 1 d U
H35 H 0.4592 0.7601 0.5231 0.118 Uiso 1 1 calc R
N1 N 0.7863(9) 0.6650(7) 0.3664(6) 0.050(5) Uani 1 1 d .
N2 N 0.0946(9) 0.6482(6) 0.5775(6) 0.051(5) Uani 1 1 d .
H2 H 0.0626 0.6317 0.5711 0.061 Uiso 1 1 calc R
N3 N 0.3954(9) 0.2629(7) 0.2935(7) 0.054(5) Uani 1 1 d .
N4 N 0.5118(10) 0.7318(7) 0.4830(6) 0.057(5) Uani 1 1 d .
H4 H 0.5203 0.7532 0.4651 0.068 Uiso 1 1 calc R
N5 N 0.8084(11) 0.6182(7) 0.3165(7) 0.065(6) Uani 1 1 d .
H5 H 0.8227 0.5949 0.3031 0.078 Uiso 1 1 calc R
C1 C 0.4132(15) 0.2192(11) 0.2792(11) 0.081(4) Uani 1 1 d U
H1 H 0.4133 0.2098 0.2506 0.097 Uiso 1 1 calc R
N6 N 0.1703(9) 0.6770(6) 0.6138(8) 0.059(6) Uani 1 1 d .
C2 C 0.4232(14) 0.2221(10) 0.3479(11) 0.077(4) Uani 1 1 d U
H2A H 0.4301 0.2138 0.3765 0.093 Uiso 1 1 calc R
C3 C 0.7804(17) 0.6556(11) 0.2976(11) 0.090(5) Uani 1 1 d U
H3 H 0.7709 0.6592 0.2684 0.107 Uiso 1 1 calc R
C4 C 0.1191(15) 0.6796(10) 0.5513(11) 0.080(4) Uani 1 1 d U
H4A H 0.1064 0.6874 0.5234 0.096 Uiso 1 1 calc R
C5 C 0.8097(18) 0.6238(12) 0.3582(11) 0.092(4) Uani 1 1 d U
H5A H 0.8244 0.6026 0.3786 0.110 Uiso 1 1 calc R
C6 C 0.7691(18) 0.6857(12) 0.3277(11) 0.093(4) Uani 1 1 d U
H6 H 0.7528 0.7151 0.3238 0.112 Uiso 1 1 calc R
N8 N 0.4625(14) 0.6872(12) 0.5345(10) 0.115(11) Uani 1 1 d DU
N7 N 0.4299(12) 0.1939(9) 0.3128(8) 0.078(4) Uani 1 1 d U
H7 H 0.4422 0.1658 0.3128 0.094 Uiso 1 1 calc R
C8 C 0.1277(15) 0.6464(11) 0.6151(11) 0.083(4) Uani 1 1 d U
H8 H 0.1210 0.6267 0.6379 0.100 Uiso 1 1 calc R
C9 C 0.3858(13) 0.6530(12) 0.6101(10) 0.098(4) Uani 1 1 d DU
H9A H 0.3880 0.6198 0.6082 0.117 Uiso 1 1 calc R
H9B H 0.4126 0.6620 0.6345 0.117 Uiso 1 1 calc R
C7 C 0.5029(15) 0.6653(13) 0.5095(11) 0.095(5) Uani 1 1 d DU
H7A H 0.5085 0.6336 0.5104 0.114 Uiso 1 1 calc R
N9 N 0.6317(14) 0.4895(10) 0.3463(9) 0.095(9) Uani 1 1 d D
C10 C 0.4052(15) 0.2631(12) 0.3335(11) 0.083(4) Uani 1 1 d U
H10 H 0.4004 0.2888 0.3508 0.100 Uiso 1 1 calc R
C11 C 0.7805(18) 0.6846(12) 0.4101(11) 0.095(4) Uani 1 1 d U
H11A H 0.8033 0.6656 0.4309 0.114 Uiso 1 1 calc R
H11B H 0.7982 0.7152 0.4112 0.114 Uiso 1 1 calc R
N10 N 0.5815(15) 0.7305(11) 0.2331(12) 0.112(11) Uani 1 1 d .
H10A H 0.5833 0.7583 0.2236 0.135 Uiso 1 1 calc R
C12 C 0.573(2) 0.7146(15) 0.2703(14) 0.115(5) Uani 1 1 d U
H12 H 0.5594 0.7316 0.2933 0.137 Uiso 1 1 calc R
N11 N 0.5868(18) 0.6704(12) 0.2715(11) 0.117(5) Uani 1 1 d U
C13 C 0.2154(15) 0.6862(11) 0.6499(11) 0.086(4) Uani 1 1 d U
H13A H 0.1935 0.6860 0.6763 0.103 Uiso 1 1 calc R
H13B H 0.2314 0.7171 0.6463 0.103 Uiso 1 1 calc R
N12 N 0.7224(18) 0.4923(14) 0.3793(13) 0.143(15) Uani 1 1 d .
H12A H 0.7613 0.4939 0.3853 0.172 Uiso 1 1 calc R
C14 C 0.3740(15) 0.3004(11) 0.2654(11) 0.084(4) Uani 1 1 d U
H14A H 0.3647 0.2874 0.2371 0.101 Uiso 1 1 calc R
H14B H 0.3356 0.3117 0.2760 0.101 Uiso 1 1 calc R
C15 C 0.677(2) 0.4931(17) 0.4097(18) 0.141(8) Uani 1 1 d U
H15 H 0.6847 0.4928 0.4393 0.169 Uiso 1 1 calc R
C16 C 0.1681(16) 0.6973(11) 0.5763(11) 0.084(4) Uani 1 1 d U
H16 H 0.1951 0.7199 0.5677 0.101 Uiso 1 1 calc R
C17 C 0.698(2) 0.4889(18) 0.3421(19) 0.141(8) Uani 1 1 d U
H17 H 0.7190 0.4865 0.3166 0.170 Uiso 1 1 calc R
C18 C 0.5313(19) 0.4828(18) 0.2459(16) 0.141(8) Uani 1 1 d U
H18A H 0.5362 0.5007 0.2200 0.169 Uiso 1 1 calc R
H18B H 0.5426 0.4514 0.2393 0.169 Uiso 1 1 calc R
C19 C 0.7176(19) 0.6869(12) 0.4211(12) 0.099(4) Uani 1 1 d U
H19A H 0.7181 0.6954 0.4513 0.119 Uiso 1 1 calc R
H19B H 0.7000 0.7128 0.4053 0.119 Uiso 1 1 calc R
C20 C 0.594(2) 0.6570(15) 0.2300(13) 0.115(5) Uani 1 1 d U
H20 H 0.6018 0.6284 0.2183 0.137 Uiso 1 1 calc R
C21 C 0.4126(15) 0.3381(11) 0.2603(12) 0.087(4) Uani 1 1 d U
H21A H 0.3988 0.3621 0.2793 0.104 Uiso 1 1 calc R
H21B H 0.4050 0.3493 0.2312 0.104 Uiso 1 1 calc R
C22 C 0.4770(15) 0.3346(11) 0.2671(11) 0.087(4) Uani 1 1 d U
H22A H 0.4841 0.3065 0.2832 0.105 Uiso 1 1 calc R
H22B H 0.4888 0.3596 0.2864 0.105 Uiso 1 1 calc R
C23 C 0.621(3) 0.4944(17) 0.3911(17) 0.141(8) Uani 1 1 d U
H23 H 0.5837 0.4978 0.4041 0.169 Uiso 1 1 calc R
C24 C 0.3191(12) 0.6650(12) 0.6221(11) 0.094(4) Uani 1 1 d DU
H24A H 0.3210 0.6983 0.6245 0.113 Uiso 1 1 calc R
H24B H 0.2961 0.6593 0.5952 0.113 Uiso 1 1 calc R
C25 C 0.578(2) 0.5007(18) 0.2800(17) 0.143(8) Uani 1 1 d U
H25A H 0.6170 0.5061 0.2664 0.171 Uiso 1 1 calc R
H25B H 0.5641 0.5301 0.2903 0.171 Uiso 1 1 calc R
C26 C 0.589(2) 0.4749(19) 0.3117(13) 0.143(8) Uani 1 1 d DU
H26A H 0.6035 0.4458 0.3009 0.171 Uiso 1 1 calc R
H26B H 0.5496 0.4688 0.3243 0.171 Uiso 1 1 calc R
C27 C 0.6746(19) 0.6508(12) 0.4161(11) 0.099(4) Uani 1 1 d U
H27A H 0.6975 0.6229 0.4232 0.119 Uiso 1 1 calc R
H27B H 0.6463 0.6550 0.4389 0.119 Uiso 1 1 calc R
C28 C 0.2710(14) 0.6528(12) 0.6555(10) 0.091(4) Uani 1 1 d DU
H28A H 0.2572 0.6213 0.6513 0.109 Uiso 1 1 calc R
H28B H 0.2894 0.6556 0.6843 0.109 Uiso 1 1 calc R
C29 C 0.587(2) 0.6919(15) 0.2143(15) 0.118(5) Uani 1 1 d U
H29 H 0.5841 0.6923 0.1845 0.141 Uiso 1 1 calc R
C30 C 0.5940(19) 0.6655(13) 0.3477(11) 0.110(4) Uani 1 1 d DU
H30A H 0.5546 0.6703 0.3603 0.132 Uiso 1 1 calc R
H30B H 0.6112 0.6954 0.3412 0.132 Uiso 1 1 calc R
C31 C 0.6379(18) 0.6397(12) 0.3801(11) 0.104(4) Uani 1 1 d DU
H31A H 0.6122 0.6151 0.3903 0.125 Uiso 1 1 calc R
H31B H 0.6665 0.6247 0.3616 0.125 Uiso 1 1 calc R
C32 C 0.585(2) 0.6378(14) 0.3064(12) 0.114(4) Uani 1 1 d U
H32A H 0.6174 0.6151 0.3043 0.137 Uiso 1 1 calc R
H32B H 0.5457 0.6220 0.3058 0.137 Uiso 1 1 calc R
C33 C 0.4158(16) 0.6725(13) 0.5690(10) 0.099(4) Uani 1 1 d DU
H33A H 0.3964 0.7024 0.5705 0.119 Uiso 1 1 calc R
H33B H 0.3888 0.6557 0.5489 0.119 Uiso 1 1 calc R

loop_
_atom_site_aniso_label
_atom_site_aniso_U_11
_atom_site_aniso_U_22
_atom_site_aniso_U_33
_atom_site_aniso_U_23
_atom_site_aniso_U_13
_atom_site_aniso_U_12
Zn2 0.0412(9) 0.0321(8) 0.0377(9) 0.000 0.0023(7) 0.000
Mo1 0.0288(7) 0.0154(6) 0.0203(7) 0.0013(5) 0.0011(6) 0.0005(5)
Mo2 0.0305(8) 0.0185(7) 0.0153(6) 0.0007(5) 0.0009(5) 0.0018(5)
Mo3 0.0233(7) 0.0222(7) 0.0187(7) -0.0011(5) 0.0048(5) 0.0010(5)
Mo4 0.0220(7) 0.0269(8) 0.0279(8) 0.0002(6) 0.0026(6) 0.0014(6)
Mo5 0.0211(7) 0.0192(7) 0.0200(7) 0.0010(5) 0.0033(5) -0.0006(5)
Mo6 0.0393(9) 0.0153(6) 0.0239(7) -0.0012(5) 0.0004(6) -0.0012(6)
Mo7 0.0331(8) 0.0195(7) 0.0227(7) 0.0033(5) 0.0025(6) -0.0033(6)
Mo8 0.0251(7) 0.0183(7) 0.0281(8) 0.0018(5) 0.0016(6) 0.0026(5)
Mo9 0.0262(7) 0.0178(7) 0.0216(7) -0.0026(5) 0.0024(6) 0.0032(5)
Mo10 0.0264(8) 0.0277(8) 0.0304(8) 0.0012(6) 0.0018(6) -0.0051(6)
Mo11 0.0265(7) 0.0167(6) 0.0248(7) 0.0001(5) 0.0001(6) -0.0011(5)
Mo12 0.0374(8) 0.0176(7) 0.0180(7) -0.0015(5) 0.0012(6) 0.0011(6)
Mo13 0.0279(7) 0.0237(7) 0.0183(7) 0.0019(5) 0.0044(6) -0.0033(6)
Mo14 0.0279(8) 0.0226(7) 0.0223(7) 0.0003(5) -0.0044(6) -0.0007(6)
Mo15 0.0348(8) 0.0174(7) 0.0275(8) 0.0024(6) 0.0032(6) 0.0029(6)
Mo16 0.0254(7) 0.0206(7) 0.0264(7) -0.0017(6) -0.0011(6) 0.0045(6)
Mo17 0.0340(8) 0.0221(7) 0.0266(8) 0.0008(6) -0.0065(6) -0.0033(6)
Mo18 0.0374(9) 0.0207(7) 0.0316(8) 0.0022(6) -0.0045(7) -0.0069(6)
Sr1 0.0412(9) 0.0321(8) 0.0377(9) 0.000 0.0023(7) 0.000
Zn1 0.0281(15) 0.0295(15) 0.0246(14) 0.000 -0.0033(11) 0.000
P1 0.025(2) 0.0173(19) 0.0169(19) 0.0013(15) -0.0002(16) -0.0007(16)
P2 0.022(2) 0.0163(18) 0.0181(19) 0.0006(15) 0.0031(15) 0.0002(15)
P3 0.022(2) 0.021(2) 0.0173(19) -0.0006(15) 0.0011(15) 0.0016(16)
P4 0.034(2) 0.018(2) 0.021(2) 0.0014(16) 0.0057(18) 0.0021(17)
P5 0.027(2) 0.021(2) 0.020(2) 0.0024(16) -0.0017(17) -0.0009(17)
P6 0.025(2) 0.0190(19) 0.0153(19) 0.0015(15) 0.0025(15) 0.0026(16)
O1W 0.089(16) 0.083(14) 0.084(14) 0.032(11) -0.013(12) -0.012(12)
O1 0.033(3) 0.027(3) 0.031(3) 0.000(3) -0.001(3) -0.003(3)
O2W 0.080(13) 0.071(11) 0.037(9) 0.019(8) 0.001(8) 0.021(9)
O2 0.031(4) 0.021(3) 0.024(3) 0.000(3) 0.001(3) -0.003(3)
O3W 0.17(3) 0.073(15) 0.081(16) -0.033(12) 0.022(16) 0.042(15)
O3 0.035(4) 0.020(3) 0.025(3) -0.002(3) 0.001(3) 0.002(3)
O4W 0.14(3) 0.40(6) 0.050(15) 0.00(2) -0.024(16) 0.07(3)
O4 0.037(4) 0.021(4) 0.025(4) 0.001(3) 0.003(3) 0.004(3)
O5W 0.053(7) 0.045(6) 0.058(7) 0.004(6) -0.005(6) 0.004(6)
O5 0.028(3) 0.021(3) 0.025(3) 0.000(3) 0.002(3) -0.003(3)
O6W 0.06(3) 0.07(3) 0.33(9) 0.13(4) 0.01(4) 0.00(2)
O6 0.029(3) 0.018(3) 0.019(3) -0.001(3) -0.001(3) 0.003(3)
O7 0.035(3) 0.027(3) 0.031(3) 0.002(3) -0.002(3) -0.001(3)
O8 0.030(3) 0.025(3) 0.028(3) -0.001(3) 0.003(3) 0.001(3)
O9 0.028(3) 0.025(3) 0.029(3) 0.000(3) -0.002(3) 0.001(3)
O10 0.030(3) 0.020(3) 0.023(3) 0.002(3) 0.004(3) 0.000(3)
O11 0.032(3) 0.019(3) 0.022(3) 0.000(3) -0.002(3) 0.000(3)
O12 0.037(3) 0.022(3) 0.032(3) 0.002(3) -0.003(3) -0.003(3)
O13 0.029(3) 0.020(3) 0.024(3) 0.000(3) 0.003(3) -0.001(3)
O14 0.037(3) 0.019(3) 0.026(3) 0.002(3) 0.003(3) -0.002(3)
O15 0.028(3) 0.019(3) 0.021(3) 0.001(3) 0.002(3) 0.000(3)
O16 0.038(3) 0.022(3) 0.028(3) -0.002(3) -0.003(3) -0.003(3)
O17 0.031(3) 0.023(3) 0.025(3) 0.002(3) 0.001(3) 0.006(3)
O18 0.030(4) 0.022(4) 0.024(4) -0.007(3) -0.004(3) -0.003(3)
O19 0.032(4) 0.023(3) 0.024(3) 0.002(3) 0.003(3) 0.000(3)
O20 0.032(3) 0.023(3) 0.027(3) 0.002(3) -0.002(3) -0.002(3)
O21 0.036(3) 0.023(3) 0.029(3) 0.002(3) -0.003(3) -0.003(3)
O22 0.032(4) 0.021(3) 0.026(4) -0.002(3) 0.000(3) 0.004(3)
O23 0.031(3) 0.019(3) 0.023(3) -0.003(2) 0.000(2) 0.000(2)
O24 0.035(3) 0.022(3) 0.025(3) 0.001(2) -0.001(2) -0.003(2)
O25 0.029(3) 0.022(3) 0.025(3) -0.001(3) -0.001(3) 0.000(3)
O26 0.031(4) 0.025(4) 0.025(4) -0.001(3) 0.002(3) 0.002(4)
O27 0.027(3) 0.021(3) 0.022(3) -0.002(3) 0.000(3) 0.001(3)
O28 0.033(3) 0.021(3) 0.025(3) -0.002(3) 0.001(3) 0.000(3)
O29 0.038(4) 0.022(3) 0.029(4) -0.001(3) 0.000(3) -0.006(3)
O30 0.044(6) 0.032(6) 0.026(5) 0.004(5) -0.002(5) 0.003(5)
O31 0.037(4) 0.025(4) 0.025(4) 0.003(3) -0.001(3) 0.001(3)
O32 0.030(3) 0.020(3) 0.023(3) -0.001(3) -0.002(3) 0.000(3)
O33 0.028(3) 0.022(3) 0.025(3) 0.001(3) 0.003(3) 0.003(3)
O34 0.040(3) 0.022(3) 0.027(3) 0.001(3) 0.000(3) -0.002(3)
O35 0.036(3) 0.026(3) 0.030(3) 0.004(3) -0.001(3) -0.005(3)
O36 0.039(6) 0.029(5) 0.026(5) 0.004(4) 0.007(5) 0.000(5)
O37 0.033(3) 0.018(3) 0.023(3) 0.000(3) -0.001(3) -0.002(3)
O38 0.030(3) 0.022(3) 0.025(3) 0.001(3) 0.003(3) 0.000(3)
O39 0.031(3) 0.021(3) 0.027(3) 0.001(3) -0.001(3) 0.001(3)
O40 0.032(4) 0.019(3) 0.025(3) 0.001(3) 0.000(3) 0.001(3)
O41 0.031(3) 0.021(3) 0.023(3) -0.001(3) 0.005(3) -0.001(3)
O42 0.031(3) 0.026(3) 0.029(3) 0.000(3) -0.001(3) 0.003(3)
O43 0.035(5) 0.026(5) 0.028(5) -0.003(4) -0.003(5) -0.004(4)
O44 0.029(5) 0.029(5) 0.035(6) -0.001(5) 0.004(5) 0.000(5)
O45 0.044(6) 0.027(5) 0.039(6) 0.003(5) -0.013(5) -0.001(5)
O46 0.035(5) 0.021(5) 0.034(5) 0.007(4) 0.001(5) -0.003(4)
O47 0.027(3) 0.023(3) 0.023(3) 0.001(3) 0.002(3) 0.000(3)
O48 0.035(6) 0.031(6) 0.041(6) -0.008(5) -0.002(5) 0.007(5)
O49 0.029(3) 0.018(3) 0.023(3) -0.001(3) 0.002(3) 0.000(3)
O50 0.040(6) 0.025(5) 0.027(5) -0.007(4) 0.003(5) 0.000(5)
O51 0.047(6) 0.031(5) 0.033(5) 0.006(5) -0.002(5) 0.000(5)
O52 0.034(3) 0.022(3) 0.029(3) 0.001(3) 0.003(3) 0.003(3)
O53 0.043(6) 0.029(5) 0.037(6) -0.001(5) 0.007(5) 0.002(5)
O54 0.036(5) 0.026(5) 0.034(5) -0.008(5) -0.005(5) -0.003(5)
O55 0.037(6) 0.034(6) 0.043(6) -0.004(5) 0.004(5) 0.006(5)
O56 0.039(4) 0.025(3) 0.029(4) 0.004(3) -0.002(3) -0.007(3)
O57 0.033(3) 0.025(3) 0.031(3) 0.005(3) -0.004(3) -0.005(3)
O58 0.041(6) 0.031(6) 0.043(6) 0.002(5) -0.006(5) -0.013(5)
O59 0.035(3) 0.022(3) 0.025(3) 0.001(3) 0.002(3) -0.004(3)
O60 0.035(3) 0.021(3) 0.024(3) 0.000(3) 0.003(3) -0.001(3)
O61 0.031(5) 0.028(5) 0.033(6) -0.003(5) 0.010(5) 0.003(5)
O62 0.032(3) 0.023(3) 0.028(3) 0.002(3) 0.001(3) -0.002(3)
O63 0.046(6) 0.028(5) 0.031(6) -0.006(5) 0.003(5) 0.004(5)
O64 0.042(6) 0.024(5) 0.025(5) 0.004(4) 0.007(4) 0.011(4)
O65 0.045(6) 0.020(5) 0.025(5) 0.002(4) 0.004(5) 0.000(5)
O66 0.036(6) 0.043(6) 0.040(6) -0.002(5) 0.008(5) 0.005(5)
O67 0.037(4) 0.029(4) 0.031(4) 0.005(4) -0.002(4) 0.002(4)
O68 0.031(5) 0.026(5) 0.037(5) 0.006(5) 0.004(5) -0.002(4)
O69 0.033(4) 0.022(4) 0.022(3) -0.002(3) 0.002(3) 0.002(3)
O70 0.029(6) 0.037(6) 0.043(6) 0.005(5) 0.002(5) -0.013(5)
O71 0.037(3) 0.024(3) 0.027(3) 0.001(3) 0.002(3) 0.000(3)
O72 0.049(6) 0.019(5) 0.033(5) -0.004(4) 0.002(5) 0.004(5)
O73 0.025(5) 0.035(5) 0.028(5) 0.003(4) 0.013(4) -0.006(4)
O74 0.044(7) 0.039(7) 0.037(7) 0.000 0.002(7) 0.000
C34 0.097(7) 0.098(7) 0.101(7) -0.002(6) 0.008(6) -0.001(6)
C35 0.100(7) 0.097(7) 0.098(7) -0.003(6) 0.010(6) -0.002(6)
N1 0.065(13) 0.047(11) 0.039(10) -0.004(8) 0.002(9) -0.013(9)
N2 0.063(13) 0.042(10) 0.049(11) -0.007(8) 0.012(10) -0.017(9)
N3 0.048(11) 0.050(12) 0.062(13) 0.009(10) -0.007(9) 0.013(9)
N4 0.080(15) 0.043(11) 0.048(12) 0.014(9) 0.012(11) -0.021(10)
N5 0.087(17) 0.053(12) 0.056(13) -0.011(10) 0.005(12) 0.008(11)
C1 0.082(9) 0.070(8) 0.090(9) 0.012(7) -0.003(8) 0.000(7)
N6 0.052(12) 0.026(9) 0.099(17) -0.020(10) 0.016(11) -0.010(8)
C2 0.078(9) 0.068(9) 0.085(10) 0.013(7) -0.003(8) -0.001(7)
C3 0.124(11) 0.075(9) 0.070(9) 0.007(8) 0.008(9) 0.017(9)
C4 0.082(8) 0.069(8) 0.089(8) -0.001(7) 0.011(8) -0.009(7)
C5 0.125(10) 0.077(8) 0.073(8) 0.006(7) 0.009(8) 0.018(8)
C6 0.127(10) 0.079(8) 0.074(8) 0.005(7) 0.009(8) 0.018(8)
N8 0.116(11) 0.115(11) 0.115(11) 0.000(2) 0.005(2) 0.000(2)
N7 0.079(9) 0.066(9) 0.088(10) 0.011(8) -0.007(9) 0.002(8)
C8 0.084(8) 0.073(7) 0.092(8) -0.003(7) 0.010(7) -0.011(7)
C9 0.098(5) 0.097(5) 0.098(5) -0.0007(19) 0.0042(19) 0.0001(19)
C7 0.095(5) 0.095(5) 0.096(5) 0.0007(19) 0.0045(19) 0.0000(19)
N9 0.09(2) 0.11(2) 0.078(19) 0.022(16) 0.002(15) 0.043(18)
C10 0.083(9) 0.073(9) 0.093(10) 0.010(7) 0.001(8) -0.001(7)
C11 0.128(10) 0.081(8) 0.076(8) 0.005(7) 0.009(8) 0.016(8)
N10 0.12(3) 0.08(2) 0.14(3) -0.02(2) 0.03(2) -0.040(18)
C12 0.143(11) 0.097(9) 0.103(9) -0.005(8) 0.006(9) 0.017(9)
N11 0.145(12) 0.099(10) 0.107(10) -0.005(9) 0.001(10) 0.015(10)
C13 0.087(7) 0.077(7) 0.094(7) -0.004(6) 0.009(6) -0.009(6)
N12 0.09(3) 0.23(4) 0.11(3) 0.01(3) -0.01(2) -0.04(3)
C14 0.085(9) 0.073(9) 0.094(10) 0.013(7) -0.003(8) -0.002(7)
C15 0.107(16) 0.19(2) 0.123(18) 0.030(15) 0.006(14) -0.021(15)
C16 0.086(7) 0.074(7) 0.092(7) -0.004(6) 0.012(6) -0.009(6)
C17 0.108(16) 0.19(2) 0.124(18) 0.031(15) 0.005(14) -0.021(15)
C18 0.106(16) 0.19(2) 0.124(18) 0.030(16) 0.005(14) -0.019(15)
C19 0.131(10) 0.084(8) 0.081(8) 0.002(7) 0.008(8) 0.018(8)
C20 0.143(11) 0.098(9) 0.103(9) -0.005(8) 0.006(9) 0.018(9)
C21 0.086(9) 0.076(9) 0.097(10) 0.014(8) -0.003(8) -0.002(8)
C22 0.087(9) 0.077(9) 0.097(10) 0.013(8) -0.002(8) -0.004(8)
C23 0.108(16) 0.19(2) 0.124(18) 0.030(15) 0.005(14) -0.019(15)
C24 0.095(6) 0.090(6) 0.098(6) -0.002(5) 0.009(5) -0.005(5)
C25 0.109(16) 0.19(2) 0.125(18) 0.031(15) 0.004(14) -0.019(15)
C26 0.109(16) 0.19(2) 0.125(18) 0.031(15) 0.006(14) -0.020(15)
C27 0.131(10) 0.085(8) 0.082(8) 0.005(7) 0.008(8) 0.016(8)
C28 0.091(7) 0.084(6) 0.097(7) -0.003(6) 0.008(6) -0.007(6)
C29 0.146(11) 0.102(10) 0.106(10) -0.005(9) 0.011(9) 0.017(10)
C30 0.141(10) 0.094(8) 0.096(8) 0.000(7) 0.006(8) 0.017(8)
C31 0.135(10) 0.090(8) 0.087(8) 0.004(7) 0.007(8) 0.016(8)
C32 0.144(11) 0.098(9) 0.101(9) -0.002(8) 0.006(8) 0.018(8)
C33 0.099(4) 0.098(4) 0.099(4) -0.0008(18) 0.0055(19) -0.0006(19)

loop_
_atom_type_symbol
_atom_type_description
_atom_type_scat_dispersion_real
_atom_type_scat_dispersion_imag
_atom_type_scat_source
C C 0.0033 0.0016 'International Tables Vol C Tables 4.2.6.8 and 6.1.1.4'
H H 0.0000 0.0000 'International Tables Vol C Tables 4.2.6.8 and 6.1.1.4'
N N 0.0061 0.0033 'International Tables Vol C Tables 4.2.6.8 and 6.1.1.4'
O O 0.0106 0.0060 'International Tables Vol C Tables 4.2.6.8 and 6.1.1.4'
P P 0.1023 0.0942 'International Tables Vol C Tables 4.2.6.8 and 6.1.1.4'
Zn Zn 0.2839 1.4301 'International Tables Vol C Tables 4.2.6.8 and 6.1.1.4'
Sr Sr -1.5307 3.2498 'International Tables Vol C Tables 4.2.6.8 and 6.1.1.4'
Mo Mo -1.6832 0.6857 'International Tables Vol C Tables 4.2.6.8 and 6.1.1.4'
Na Na 0.0362 0.0249 'International Tables Vol C Tables 4.2.6.8 and 6.1.1.4'

loop_
_geom_angle_atom_site_label_1
_geom_angle_atom_site_label_2
_geom_angle_atom_site_label_3
_geom_angle
_geom_angle_site_symmetry_1
_geom_angle_site_symmetry_3
O67 Zn2 O67 166.7(8) 2 .
O67 Zn2 O31 83.3(5) 2 .
O67 Zn2 O31 102.9(5) . .
O67 Zn2 O31 102.9(5) 2 2
O67 Zn2 O31 83.3(5) . 2
O31 Zn2 O31 125.5(7) . 2
O46 Mo1 O11 103.9(6) . .
O46 Mo1 O40 103.6(6) . .
O11 Mo1 O40 99.5(5) . .
O46 Mo1 O32 99.0(5) . .
O11 Mo1 O32 151.0(5) . .
O40 Mo1 O32 92.0(5) . .
O46 Mo1 O49 97.6(5) . .
O11 Mo1 O49 86.6(5) . .
O40 Mo1 O49 155.7(5) . .
O32 Mo1 O49 72.9(4) . .
O46 Mo1 O23 171.2(5) . .
O11 Mo1 O23 84.9(4) . .
O40 Mo1 O23 74.4(4) . .
O32 Mo1 O23 72.6(4) . .
O49 Mo1 O23 82.8(4) . .
O65 Mo2 O3 97.7(5) . .
O65 Mo2 O28 99.9(6) . .
O3 Mo2 O28 93.2(5) . .
O65 Mo2 O11 94.7(5) . .
O3 Mo2 O11 166.9(5) . .
O28 Mo2 O11 88.9(5) . .
O65 Mo2 O69 95.6(6) . .
O3 Mo2 O69 92.9(5) . .
O28 Mo2 O69 162.4(5) . .
O11 Mo2 O69 81.6(5) . .
O65 Mo2 O6 174.0(5) . .
O3 Mo2 O6 84.9(4) . .
O28 Mo2 O6 85.3(5) . .
O11 Mo2 O6 82.4(4) . .
O69 Mo2 O6 78.8(4) . .
O61 Mo3 O2 98.4(6) . .
O61 Mo3 O8 102.6(6) . .
O2 Mo3 O8 94.2(5) . .
O61 Mo3 O33 93.5(5) . .
O2 Mo3 O33 167.1(5) . .
O8 Mo3 O33 88.1(5) . .
O61 Mo3 O47 94.5(5) . .
O2 Mo3 O47 92.1(5) . .
O8 Mo3 O47 160.6(5) . .
O33 Mo3 O47 81.9(5) . .
O61 Mo3 O15 171.7(5) . .
O2 Mo3 O15 85.3(5) . .
O8 Mo3 O15 84.5(5) . .
O33 Mo3 O15 82.3(4) . .
O47 Mo3 O15 77.9(4) . .
O66 Mo4 O8 101.9(6) . .
O66 Mo4 O1 100.2(6) . .
O8 Mo4 O1 91.2(5) . .
O66 Mo4 O9 99.4(6) . .
O8 Mo4 O9 157.6(5) . .
O1 Mo4 O9 91.7(5) . .
O66 Mo4 O42 93.0(6) . .
O8 Mo4 O42 88.0(5) . .
O1 Mo4 O42 166.6(5) . .
O9 Mo4 O42 84.1(5) . .
O66 Mo4 O25 169.0(6) . .
O8 Mo4 O25 85.2(5) . .
O1 Mo4 O25 87.8(5) . .
O9 Mo4 O25 72.7(4) . .
O42 Mo4 O25 78.8(4) . .
O44 Mo5 O26 101.5(6) . .
O44 Mo5 O38 99.8(5) . .
O26 Mo5 O38 100.9(5) . .
O44 Mo5 O5 96.0(5) . .
O26 Mo5 O5 93.2(5) . .
O38 Mo5 O5 156.2(5) . .
O44 Mo5 O10 92.3(5) . .
O26 Mo5 O10 165.4(5) . .
O38 Mo5 O10 81.2(5) . .
O5 Mo5 O10 80.5(4) . .
O44 Mo5 O27 169.3(5) . .
O26 Mo5 O27 89.1(5) . .
O38 Mo5 O27 79.5(4) . .
O5 Mo5 O27 81.7(4) . .
O10 Mo5 O27 77.0(4) . .
O44 Mo5 Sr1 127.1(4) . .
O26 Mo5 Sr1 124.6(4) . .
O38 Mo5 Sr1 51.3(4) . .
O5 Mo5 Sr1 104.9(3) . .
O10 Mo5 Sr1 46.2(3) . .
O27 Mo5 Sr1 44.7(3) . .
O72 Mo6 O16 104.2(6) . .
O72 Mo6 O29 101.6(6) . .
O16 Mo6 O29 101.3(6) . .
O72 Mo6 O34 98.3(6) . .
O16 Mo6 O34 149.9(5) . .
O29 Mo6 O34 93.3(5) . .
O72 Mo6 O14 97.3(6) . .
O16 Mo6 O14 85.1(5) . .
O29 Mo6 O14 157.8(5) . .
O34 Mo6 O14 72.3(5) . .
O72 Mo6 O24 170.0(5) . .
O16 Mo6 O24 85.7(5) . .
O29 Mo6 O24 75.4(5) . .
O34 Mo6 O24 72.7(4) . .
O14 Mo6 O24 84.0(4) . .
O30 Mo7 O59 104.9(6) . .
O30 Mo7 O56 102.4(6) . .
O59 Mo7 O56 99.5(6) . .
O30 Mo7 O34 98.2(6) . .
O59 Mo7 O34 150.1(5) . .
O56 Mo7 O34 93.8(6) . .
O30 Mo7 O60 96.2(6) . .
O59 Mo7 O60 85.9(5) . .
O56 Mo7 O60 158.5(5) . .
O34 Mo7 O60 72.8(5) . .
O30 Mo7 O24 170.1(5) . .
O59 Mo7 O24 84.9(5) . .
O56 Mo7 O24 75.5(5) . .
O34 Mo7 O24 72.5(4) . .
O60 Mo7 O24 84.3(4) . .
O55 Mo8 O67 102.9(7) . .
O55 Mo8 O71 98.7(6) . .
O67 Mo8 O71 97.7(6) . .
O55 Mo8 O38 99.4(6) . .
O67 Mo8 O38 98.5(5) . .
O71 Mo8 O38 152.3(5) . .
O55 Mo8 O52 91.1(6) . .
O67 Mo8 O52 165.9(5) . .
O71 Mo8 O52 80.8(5) . .
O38 Mo8 O52 78.0(5) . .
O55 Mo8 O17 168.2(6) . .
O67 Mo8 O17 88.7(5) . .
O71 Mo8 O17 81.4(5) . .
O38 Mo8 O17 76.6(4) . .
O52 Mo8 O17 77.2(4) . .
O55 Mo8 Sr1 124.7(5) . .
O67 Mo8 Sr1 123.2(4) . .
O71 Mo8 Sr1 103.0(4) . .
O38 Mo8 Sr1 49.3(4) . .
O52 Mo8 Sr1 44.7(3) . .
O17 Mo8 Sr1 44.6(3) . .
O50 Mo9 O33 104.6(6) . .
O50 Mo9 O22 101.8(6) . .
O33 Mo9 O22 100.2(5) . .
O50 Mo9 O32 98.3(5) . .
O33 Mo9 O32 151.2(5) . .
O22 Mo9 O32 92.0(5) . .
O50 Mo9 O13 97.6(5) . .
O33 Mo9 O13 86.0(5) . .
O22 Mo9 O13 157.3(5) . .
O32 Mo9 O13 73.6(4) . .
O50 Mo9 O23 170.2(5) . .
O33 Mo9 O23 85.2(5) . .
O22 Mo9 O23 74.9(4) . .
O32 Mo9 O23 72.9(4) . .
O13 Mo9 O23 84.0(4) . .
O70 Mo10 O1 99.5(6) . .
O70 Mo10 O62 101.6(6) . .
O1 Mo10 O62 91.5(5) . .
O70 Mo10 O57 100.4(6) . .
O1 Mo10 O57 91.1(5) . .
O62 Mo10 O57 157.0(5) . .
O70 Mo10 O35 94.4(6) . .
O1 Mo10 O35 165.8(5) . .
O62 Mo10 O35 88.3(5) . .
O57 Mo10 O35 83.7(5) . .
O70 Mo10 O20 169.7(6) . .
O1 Mo10 O20 87.7(5) . .
O62 Mo10 O20 85.4(5) . .
O57 Mo10 O20 72.0(5) . .
O35 Mo10 O20 78.2(5) . .
O54 Mo11 O68 102.7(6) . .
O54 Mo11 O5 103.8(6) . .
O68 Mo11 O5 104.2(5) . .
O54 Mo11 O32 99.3(5) . .
O68 Mo11 O32 97.4(5) . .
O5 Mo11 O32 143.8(5) . .
O54 Mo11 O49 166.6(5) . .
O68 Mo11 O49 86.8(5) . .
O5 Mo11 O49 82.7(4) . .
O32 Mo11 O49 69.8(4) . .
O54 Mo11 O13 86.1(5) . .
O68 Mo11 O13 166.0(5) . .
O5 Mo11 O13 83.8(4) . .
O32 Mo11 O13 70.2(4) . .
O49 Mo11 O13 82.9(4) . .
O63 Mo12 O21 100.5(6) . .
O63 Mo12 O3 98.9(6) . .
O21 Mo12 O3 93.5(5) . .
O63 Mo12 O16 95.4(6) . .
O21 Mo12 O16 87.9(5) . .
O3 Mo12 O16 165.1(5) . .
O63 Mo12 O4 96.9(6) . .
O21 Mo12 O4 160.8(5) . .
O3 Mo12 O4 91.7(5) . .
O16 Mo12 O4 82.6(5) . .
O63 Mo12 O37 174.8(5) . .
O21 Mo12 O37 83.4(5) . .
O3 Mo12 O37 84.1(4) . .
O16 Mo12 O37 81.3(4) . .
O4 Mo12 O37 78.7(4) . .
O36 Mo13 O62 100.9(6) . .
O36 Mo13 O2 98.7(6) . .
O62 Mo13 O2 93.6(5) . .
O36 Mo13 O59 93.9(5) . .
O62 Mo13 O59 88.4(5) . .
O2 Mo13 O59 166.6(5) . .
O36 Mo13 O19 94.6(5) . .
O62 Mo13 O19 162.0(5) . .
O2 Mo13 O19 93.1(5) . .
O59 Mo13 O19 81.4(5) . .
O36 Mo13 O41 172.1(5) . .
O62 Mo13 O41 85.4(5) . .
O2 Mo13 O41 85.5(5) . .
O59 Mo13 O41 81.5(4) . .
O19 Mo13 O41 78.5(4) . .
O43 Mo14 O7 100.6(6) . .
O43 Mo14 O28 100.6(6) . .
O7 Mo14 O28 90.9(5) . .
O43 Mo14 O9 101.3(5) . .
O7 Mo14 O9 91.5(5) . .
O28 Mo14 O9 157.1(5) . .
O43 Mo14 O39 93.1(5) . .
O7 Mo14 O39 166.0(5) . .
O28 Mo14 O39 88.9(5) . .
O9 Mo14 O39 83.4(5) . .
O43 Mo14 O25 170.1(5) . .
O7 Mo14 O25 87.2(5) . .
O28 Mo14 O25 85.1(5) . .
O9 Mo14 O25 72.3(4) . .
O39 Mo14 O25 78.9(4) . .
O53 Mo15 O51 100.6(7) . .
O53 Mo15 O71 104.2(6) . .
O51 Mo15 O71 104.8(6) . .
O53 Mo15 O34 99.4(6) . .
O51 Mo15 O34 98.9(6) . .
O71 Mo15 O34 142.6(5) . .
O53 Mo15 O14 87.2(5) . .
O51 Mo15 O14 167.6(6) . .
O71 Mo15 O14 82.4(5) . .
O34 Mo15 O14 70.1(4) . .
O53 Mo15 O60 166.7(6) . .
O51 Mo15 O60 87.2(5) . .
O71 Mo15 O60 84.0(5) . .
O34 Mo15 O60 68.6(4) . .
O14 Mo15 O60 83.5(4) . .
O48 Mo16 O39 105.8(6) . .
O48 Mo16 O42 102.2(6) . .
O39 Mo16 O42 95.6(5) . .
O48 Mo16 O40 97.6(6) . .
O39 Mo16 O40 92.1(5) . .
O42 Mo16 O40 155.9(5) . .
O48 Mo16 O22 94.1(5) . .
O39 Mo16 O22 158.2(5) . .
O42 Mo16 O22 88.6(5) . .
O40 Mo16 O22 76.3(5) . .
O48 Mo16 O23 162.3(5) . .
O39 Mo16 O23 88.4(4) . .
O42 Mo16 O23 86.6(5) . .
O40 Mo16 O23 70.8(4) . .
O22 Mo16 O23 70.6(4) . .
O45 Mo17 O7 99.4(6) . .
O45 Mo17 O21 102.0(6) . .
O7 Mo17 O21 91.2(5) . .
O45 Mo17 O57 101.1(6) . .
O7 Mo17 O57 90.7(5) . .
O21 Mo17 O57 156.2(5) . .
O45 Mo17 O12 94.3(5) . .
O7 Mo17 O12 165.9(5) . .
O21 Mo17 O12 89.4(5) . .
O57 Mo17 O12 83.1(5) . .
O45 Mo17 O20 170.0(6) . .
O7 Mo17 O20 87.4(5) . .
O21 Mo17 O20 85.2(5) . .
O57 Mo17 O20 71.2(5) . .
O12 Mo17 O20 78.6(4) . .
O58 Mo18 O12 104.6(6) . .
O58 Mo18 O35 104.7(6) . .
O12 Mo18 O35 96.0(6) . .
O58 Mo18 O29 96.9(6) . .
O12 Mo18 O29 89.4(5) . .
O35 Mo18 O29 155.5(5) . .
O58 Mo18 O56 96.6(6) . .
O12 Mo18 O56 156.0(5) . .
O35 Mo18 O56 89.5(5) . .
O29 Mo18 O56 76.6(5) . .
O58 Mo18 O24 163.4(6) . .
O12 Mo18 O24 86.5(5) . .
O35 Mo18 O24 85.9(5) . .
O29 Mo18 O24 70.5(4) . .
O56 Mo18 O24 70.5(4) . .
O27 Sr1 O17 82.6(4) . .
O27 Sr1 O10 64.4(4) . .
O17 Sr1 O10 116.5(4) . .
O27 Sr1 O52 116.6(4) . .
O17 Sr1 O52 66.0(4) . .
O10 Sr1 O52 82.1(4) . .
O27 Sr1 O37 169.7(4) . .
O17 Sr1 O37 101.7(4) . .
O10 Sr1 O37 120.4(4) . .
O52 Sr1 O37 73.6(4) . .
O27 Sr1 O6 100.3(3) . .
O17 Sr1 O6 170.3(4) . .
O10 Sr1 O6 72.8(4) . .
O52 Sr1 O6 119.7(4) . .
O37 Sr1 O6 74.0(3) . .
O27 Sr1 O41 118.8(4) . .
O17 Sr1 O41 72.2(4) . .
O10 Sr1 O41 171.3(4) . .
O52 Sr1 O41 102.4(4) . .
O37 Sr1 O41 55.0(3) . .
O6 Sr1 O41 98.5(4) . .
O27 Sr1 O15 72.0(3) . .
O17 Sr1 O15 118.2(3) . .
O10 Sr1 O15 101.6(3) . .
O52 Sr1 O15 171.3(4) . .
O37 Sr1 O15 97.8(4) . .
O6 Sr1 O15 55.0(3) . .
O41 Sr1 O15 73.0(3) . .
O27 Sr1 O38 58.6(3) . .
O17 Sr1 O38 58.3(4) . .
O10 Sr1 O38 58.2(3) . .
O52 Sr1 O38 58.0(4) . .
O37 Sr1 O38 131.6(3) . .
O6 Sr1 O38 131.0(3) . .
O41 Sr1 O38 130.4(3) . .
O15 Sr1 O38 130.6(3) . .
O27 Sr1 P1 145.5(3) . .
O17 Sr1 P1 88.3(3) . .
O10 Sr1 P1 146.7(3) . .
O52 Sr1 P1 89.2(3) . .
O37 Sr1 P1 27.3(3) . .
O6 Sr1 P1 84.1(3) . .
O41 Sr1 P1 27.8(2) . .
O15 Sr1 P1 83.5(3) . .
O38 Sr1 P1 139.5(2) . .
O27 Sr1 P2 87.5(3) . .
O17 Sr1 P2 145.1(3) . .
O10 Sr1 P2 88.4(3) . .
O52 Sr1 P2 146.1(3) . .
O37 Sr1 P2 83.7(3) . .
O6 Sr1 P2 27.3(2) . .
O41 Sr1 P2 83.8(3) . .
O15 Sr1 P2 27.8(2) . .
O38 Sr1 P2 139.3(2) . .
P1 Sr1 P2 81.15(11) . .
O27 Sr1 Mo5 38.1(3) . .
O17 Sr1 Mo5 83.8(3) . .
O10 Sr1 Mo5 37.1(3) . .
O52 Sr1 Mo5 83.1(3) . .
O37 Sr1 Mo5 151.0(3) . .
O6 Sr1 Mo5 104.2(2) . .
O41 Sr1 Mo5 150.1(3) . .
O15 Sr1 Mo5 104.6(2) . .
O38 Sr1 Mo5 31.2(2) . .
P1 Sr1 Mo5 170.75(10) . .
P2 Sr1 Mo5 108.10(9) . .
O18 Zn1 O18 110.7(6) 2 .
O18 Zn1 O74 124.7(3) 2 .
O18 Zn1 O74 124.7(3) . .
O18 Zn1 O26 93.0(5) 2 .
O18 Zn1 O26 94.3(5) . .
O74 Zn1 O26 83.5(3) . .
O18 Zn1 O26 94.3(5) 2 2
O18 Zn1 O26 93.0(5) . 2
O74 Zn1 O26 83.5(3) . 2
O26 Zn1 O26 167.0(6) . 2
O37 P1 O20 111.4(7) . .
O37 P1 O41 107.9(6) . .
O20 P1 O41 111.3(7) . .
O37 P1 O24 109.5(6) . .
O20 P1 O24 107.3(7) . .
O41 P1 O24 109.4(6) . .
O37 P1 Sr1 53.4(4) . .
O20 P1 Sr1 123.5(5) . .
O41 P1 Sr1 54.8(4) . .
O24 P1 Sr1 129.2(5) . .
O6 P2 O25 111.2(6) . .
O6 P2 O15 108.4(6) . .
O25 P2 O15 110.7(6) . .
O6 P2 O23 109.1(6) . .
O25 P2 O23 108.0(6) . .
O15 P2 O23 109.3(6) . .
O6 P2 Sr1 53.9(4) . .
O25 P2 Sr1 122.8(5) . .
O15 P2 Sr1 54.8(4) . .
O23 P2 Sr1 129.2(5) . .
O18 P3 O27 109.7(6) . .
O18 P3 O47 109.4(7) . .
O27 P3 O47 110.4(6) . .
O18 P3 O13 109.9(6) . .
O27 P3 O13 106.7(6) . .
O47 P3 O13 110.6(6) . .
O18 P3 Sr1 139.5(5) . .
O47 P3 Sr1 87.4(4) . .
O13 P3 Sr1 96.9(4) . .
O52 P4 O4 110.0(7) . .
O52 P4 O64 111.6(7) . .
O4 P4 O64 107.7(7) . .
O52 P4 O14 107.6(7) . .
O4 P4 O14 112.7(7) . .
O64 P4 O14 107.1(7) . .
O4 P4 Sr1 86.8(5) . .
O64 P4 Sr1 145.0(5) . .
O14 P4 Sr1 95.4(5) . .
O17 P5 O19 111.6(6) . .
O17 P5 O31 111.3(7) . .
O19 P5 O31 107.5(7) . .
O17 P5 O60 109.8(7) . .
O19 P5 O60 112.1(7) . .
O31 P5 O60 104.3(7) . .
O19 P5 Sr1 89.5(5) . .
O31 P5 Sr1 144.3(5) . .
O60 P5 Sr1 97.5(4) . .
O69 P6 O73 110.9(7) . .
O69 P6 O10 109.6(7) . .
O73 P6 O10 109.0(7) . .
O69 P6 O49 110.3(7) . .
O73 P6 O49 109.7(7) . .
O10 P6 O49 107.3(6) . .
O69 P6 Sr1 86.6(5) . .
O73 P6 Sr1 141.2(5) . .
O49 P6 Sr1 94.8(4) . .
Mo4 O1 Mo10 171.9(8) . .
Mo13 O2 Mo3 168.4(7) . .
Mo2 O3 Mo12 169.0(7) . .
P4 O4 Mo12 134.6(7) . .
Mo11 O5 Mo5 157.0(7) . .
P2 O6 Mo2 130.9(6) . .
P2 O6 Sr1 98.7(5) . .
Mo2 O6 Sr1 129.9(5) . .
Mo14 O7 Mo17 172.1(8) . .
Mo4 O8 Mo3 158.9(7) . .
Mo4 O9 Mo14 120.3(6) . .
P6 O10 Mo5 127.9(7) . .
P6 O10 Sr1 128.6(7) . .
Mo5 O10 Sr1 96.7(4) . .
Mo1 O11 Mo2 148.1(6) . .
Mo18 O12 Mo17 140.9(7) . .
P3 O13 Mo9 135.2(7) . .
P3 O13 Mo11 124.1(6) . .
Mo9 O13 Mo11 98.9(4) . .
P4 O14 Mo6 134.5(7) . .
P4 O14 Mo15 124.5(7) . .
Mo6 O14 Mo15 98.5(4) . .
P2 O15 Mo3 130.8(6) . .
P2 O15 Sr1 97.4(5) . .
Mo3 O15 Sr1 131.4(5) . .
Mo6 O16 Mo12 149.9(7) . .
P5 O17 Mo8 127.1(6) . .
P5 O17 Sr1 128.0(7) . .
Mo8 O17 Sr1 96.9(4) . .
P3 O18 Zn1 122.2(7) . .
P5 O19 Mo13 133.5(7) . .
P1 O20 Mo10 128.6(7) . .
P1 O20 Mo17 127.8(7) . .
Mo10 O20 Mo17 95.5(4) . .
Mo12 O21 Mo17 159.8(7) . .
Mo9 O22 Mo16 122.5(6) . .
P2 O23 Mo16 119.7(6) . .
P2 O23 Mo9 126.2(6) . .
Mo16 O23 Mo9 91.2(4) . .
P2 O23 Mo1 126.1(6) . .
Mo16 O23 Mo1 89.8(4) . .
Mo9 O23 Mo1 93.8(4) . .
P1 O24 Mo6 126.3(6) . .
P1 O24 Mo7 126.1(6) . .
Mo6 O24 Mo7 93.7(4) . .
P1 O24 Mo18 119.9(6) . .
Mo6 O24 Mo18 90.1(4) . .
Mo7 O24 Mo18 90.3(4) . .
P2 O25 Mo4 128.3(6) . .
P2 O25 Mo14 128.5(7) . .
Mo4 O25 Mo14 94.7(4) . .
Mo5 O26 Zn1 131.3(7) . .
P3 O27 Mo5 126.9(6) . .
P3 O27 Sr1 130.6(6) . .
Mo5 O27 Sr1 97.3(4) . .
Mo2 O28 Mo14 157.5(7) . .
Mo6 O29 Mo18 122.9(6) . .
P5 O31 Zn2 116.4(7) . .
Mo11 O32 Mo9 111.0(5) . .
Mo11 O32 Mo1 110.3(5) . .
Mo9 O32 Mo1 116.8(5) . .
Mo9 O33 Mo3 148.8(6) . .
Mo15 O34 Mo7 112.9(6) . .
Mo15 O34 Mo6 111.7(6) . .
Mo7 O34 Mo6 116.2(6) . .
Mo18 O35 Mo10 141.1(7) . .
P1 O37 Mo12 130.9(7) . .
P1 O37 Sr1 99.3(5) . .
Mo12 O37 Sr1 129.4(5) . .
Mo5 O38 Mo8 163.1(7) . .
Mo5 O38 Sr1 97.4(4) . .
Mo8 O38 Sr1 99.4(4) . .
Mo16 O39 Mo14 141.0(6) . .
Mo1 O40 Mo16 123.8(6) . .
P1 O41 Mo13 130.6(7) . .
P1 O41 Sr1 97.4(5) . .
Mo13 O41 Sr1 131.5(5) . .
Mo16 O42 Mo4 139.4(7) . .
P3 O47 Mo3 136.4(7) . .
P6 O49 Mo1 134.5(7) . .
P6 O49 Mo11 122.1(6) . .
Mo1 O49 Mo11 99.7(4) . .
P4 O52 Mo8 127.5(7) . .
P4 O52 Sr1 126.9(7) . .
Mo8 O52 Sr1 98.1(4) . .
Mo7 O56 Mo18 122.9(6) . .
Mo10 O57 Mo17 121.3(6) . .
Mo7 O59 Mo13 149.2(7) . .
P5 O60 Mo7 135.8(7) . .
P5 O60 Mo15 123.6(7) . .
Mo7 O60 Mo15 99.2(4) . .
Mo13 O62 Mo10 157.9(7) . .
Mo8 O67 Zn2 131.9(8) . .
P6 O69 Mo2 136.0(7) . .
Mo15 O71 Mo8 158.8(7) . .
C7 C34 N4 114(4) . .
N4 C35 N8 117(3) . .
N4 C35 C7 75(2) . .
C5 N1 C6 108(2) . .
C5 N1 C11 125(2) . .
C6 N1 C11 127(3) . .
C4 N2 C8 110(3) . .
C10 N3 C1 107(3) . .
C10 N3 C14 129(3) . .
C1 N3 C14 124(3) . .
C35 N4 C34 101(3) . .
C5 N5 C3 108(3) . .
N7 C1 N3 109(3) . .
C8 N6 C16 110(3) . .
C8 N6 C13 123(3) . .
C16 N6 C13 126(2) . .
C10 C2 N7 108(3) . .
C6 C3 N5 109(3) . .
N2 C4 C16 103(3) . .
N5 C5 N1 108(3) . .
C3 C6 N1 106(3) . .
C7 N8 C35 91(3) . .
C7 N8 C33 136(3) . .
C35 N8 C33 133(3) . .
C1 N7 C2 105(3) . .
N6 C8 N2 108(3) . .
C24 C9 C33 123(3) . .
C34 C7 N8 115(4) . .
C34 C7 C35 68(3) . .
N8 C7 C35 47.4(18) . .
C23 N9 C17 107(4) . .
C23 N9 C26 129(4) . .
C17 N9 C26 122(4) . .
N3 C10 C2 111(3) . .
C19 C11 N1 111(3) . .
C12 N10 C29 97(4) . .
N10 C12 N11 110(4) . .
C12 N11 C20 106(4) . .
C12 N11 C32 130(4) . .
C20 N11 C32 122(4) . .
C12 N11 C29 70(3) . .
C32 N11 C29 158(3) . .
N6 C13 C28 117(3) . .
C17 N12 C15 110(5) . .
C21 C14 N3 119(3) . .
C23 C15 N12 112(5) . .
N6 C16 C4 109(3) . .
N12 C17 N9 107(5) . .
C18 C18 C25 120(5) 2_655 .
C27 C19 C11 125(4) . .
C29 C20 N11 98(4) . .
C14 C21 C22 122(3) . .
C21 C22 C22 126(4) . 2_655
C15 C23 N9 104(5) . .
C28 C24 C9 141(3) . .
C26 C25 C18 116(4) . .
C25 C26 N9 120(4) . .
C31 C27 C19 128(3) . .
C13 C28 C24 109(3) . .
C20 C29 N10 127(5) . .
C20 C29 N11 46(3) . .
N10 C29 N11 82(3) . .
C32 C30 C31 110(3) . .
C27 C31 C30 137(3) . .
N11 C32 C30 106(3) . .
C9 C33 N8 164(3) . .

loop_
_geom_bond_atom_site_label_1
_geom_bond_atom_site_label_2
_geom_bond_distance
_geom_bond_site_symmetry_2
Zn2 O67 1.920(13) 2
Zn2 O67 1.920(13) .
Zn2 O31 2.122(13) .
Zn2 O31 2.122(13) 2
Mo1 O46 1.695(12) .
Mo1 O11 1.765(11) .
Mo1 O40 1.786(12) .
Mo1 O32 2.067(11) .
Mo1 O49 2.128(11) .
Mo1 O23 2.419(11) .
Mo2 O65 1.679(12) .
Mo2 O3 1.867(11) .
Mo2 O28 1.882(13) .
Mo2 O11 2.045(11) .
Mo2 O69 2.063(12) .
Mo2 O6 2.200(10) .
Mo3 O61 1.670(12) .
Mo3 O2 1.871(11) .
Mo3 O8 1.894(13) .
Mo3 O33 2.024(11) .
Mo3 O47 2.032(12) .
Mo3 O15 2.199(11) .
Mo4 O66 1.690(13) .
Mo4 O8 1.865(13) .
Mo4 O1 1.873(12) .
Mo4 O9 1.952(12) .
Mo4 O42 2.088(12) .
Mo4 O25 2.297(12) .
Mo5 O44 1.677(12) .
Mo5 O26 1.744(12) .
Mo5 O38 1.873(11) .
Mo5 O5 1.982(11) .
Mo5 O10 2.176(12) .
Mo5 O27 2.226(11) .
Mo5 Sr1 3.580(2) .
Mo6 O72 1.671(12) .
Mo6 O16 1.770(12) .
Mo6 O29 1.796(12) .
Mo6 O34 2.064(12) .
Mo6 O14 2.167(12) .
Mo6 O24 2.394(12) .
Mo7 O30 1.662(12) .
Mo7 O59 1.769(12) .
Mo7 O56 1.791(12) .
Mo7 O34 2.059(13) .
Mo7 O60 2.121(12) .
Mo7 O24 2.403(11) .
Mo8 O55 1.674(13) .
Mo8 O67 1.730(13) .
Mo8 O71 1.933(12) .
Mo8 O38 1.934(11) .
Mo8 O52 2.241(13) .
Mo8 O17 2.304(12) .
Mo8 Sr1 3.671(2) .
Mo9 O50 1.673(12) .
Mo9 O33 1.787(11) .
Mo9 O22 1.806(12) .
Mo9 O32 2.068(12) .
Mo9 O13 2.147(11) .
Mo9 O23 2.407(11) .
Mo10 O70 1.670(13) .
Mo10 O1 1.887(12) .
Mo10 O62 1.893(12) .
Mo10 O57 1.946(12) .
Mo10 O35 2.050(13) .
Mo10 O20 2.302(12) .
Mo11 O54 1.687(12) .
Mo11 O68 1.710(12) .
Mo11 O5 1.845(11) .
Mo11 O32 2.053(12) .
Mo11 O49 2.291(11) .
Mo11 O13 2.321(11) .
Mo12 O63 1.671(13) .
Mo12 O21 1.866(13) .
Mo12 O3 1.870(11) .
Mo12 O16 2.029(12) .
Mo12 O4 2.053(13) .
Mo12 O37 2.253(11) .
Mo13 O36 1.668(12) .
Mo13 O62 1.863(12) .
Mo13 O2 1.867(11) .
Mo13 O59 2.054(11) .
Mo13 O19 2.086(12) .
Mo13 O41 2.204(11) .
Mo14 O43 1.686(12) .
Mo14 O7 1.874(12) .
Mo14 O28 1.890(12) .
Mo14 O9 1.958(12) .
Mo14 O39 2.063(11) .
Mo14 O25 2.312(11) .
Mo15 O53 1.677(13) .
Mo15 O51 1.697(13) .
Mo15 O71 1.868(12) .
Mo15 O34 2.029(13) .
Mo15 O14 2.305(12) .
Mo15 O60 2.348(11) .
Mo16 O48 1.689(12) .
Mo16 O39 1.794(12) .
Mo16 O42 1.804(12) .
Mo16 O40 2.059(12) .
Mo16 O22 2.101(12) .
Mo16 O23 2.391(12) .
Mo17 O45 1.689(13) .
Mo17 O7 1.882(12) .
Mo17 O21 1.885(13) .
Mo17 O57 1.975(13) .
Mo17 O12 2.067(12) .
Mo17 O20 2.314(12) .
Mo18 O58 1.658(13) .
Mo18 O12 1.785(12) .
Mo18 O35 1.806(13) .
Mo18 O29 2.075(13) .
Mo18 O56 2.093(12) .
Mo18 O24 2.413(12) .
Sr1 O27 2.537(11) .
Sr1 O17 2.594(11) .
Sr1 O10 2.601(11) .
Sr1 O52 2.609(12) .
Sr1 O37 2.632(11) .
Sr1 O6 2.663(10) .
Sr1 O41 2.665(11) .
Sr1 O15 2.683(11) .
Sr1 O38 2.820(12) .
Sr1 P1 3.235(5) .
Sr1 P2 3.257(4) .
Zn1 O18 1.950(12) 2
Zn1 O18 1.950(12) .
Zn1 O74 2.06(2) .
Zn1 O26 2.095(11) .
Zn1 O26 2.095(11) 2
P1 O37 1.503(12) .
P1 O20 1.515(12) .
P1 O41 1.523(12) .
P1 O24 1.582(12) .
P2 O6 1.512(11) .
P2 O25 1.517(12) .
P2 O15 1.532(11) .
P2 O23 1.586(11) .
P3 O18 1.525(11) .
P3 O27 1.528(11) .
P3 O47 1.538(12) .
P3 O13 1.556(12) .
P4 O52 1.504(13) .
P4 O4 1.520(12) .
P4 O64 1.540(12) .
P4 O14 1.553(12) .
P5 O17 1.491(12) .
P5 O19 1.505(12) .
P5 O31 1.553(12) .
P5 O60 1.568(12) .
P6 O69 1.515(12) .
P6 O73 1.514(11) .
P6 O10 1.519(11) .
P6 O49 1.570(11) .
C34 C7 1.24(5) .
C34 N4 1.27(4) .
C35 N4 1.26(4) .
C35 N8 1.51(4) .
C35 C7 2.05(5) .
N1 C5 1.33(4) .
N1 C6 1.38(4) .
N1 C11 1.49(4) .
N2 C4 1.35(3) .
N2 C8 1.35(4) .
N3 C10 1.25(4) .
N3 C1 1.41(4) .
N3 C14 1.46(3) .
N5 C5 1.31(4) .
N5 C3 1.37(4) .
C1 N7 1.32(4) .
N6 C8 1.29(4) .
N6 C16 1.30(4) .
N6 C13 1.48(4) .
C2 C10 1.33(4) .
C2 N7 1.38(4) .
C3 C6 1.31(4) .
C4 C16 1.39(4) .
N8 C7 1.359(18) .
N8 C33 1.570(10) .
C9 C24 1.556(10) .
C9 C33 1.568(10) .
N9 C23 1.43(6) .
N9 C17 1.46(5) .
N9 C26 1.456(10) .
C11 C19 1.43(5) .
N10 C12 1.27(5) .
N10 C29 1.27(5) .
C12 N11 1.32(5) .
N11 C20 1.36(5) .
N11 C32 1.44(5) .
N11 C29 1.89(6) .
C13 C28 1.55(4) .
N12 C17 1.25(6) .
N12 C15 1.40(6) .
C14 C21 1.40(4) .
C15 C23 1.32(6) .
C18 C18 1.40(8) 2_655
C18 C25 1.53(6) .
C19 C27 1.41(5) .
C20 C29 1.13(5) .
C21 C22 1.41(4) .
C22 C22 1.49(6) 2_655
C24 C28 1.549(10) .
C25 C26 1.25(6) .
C27 C31 1.38(4) .
C30 C32 1.52(5) .
C30 C31 1.551(10) .

loop_
_geom_hbond_atom_site_label_D
_geom_hbond_atom_site_label_H
_geom_hbond_atom_site_label_A
_geom_hbond_distance_DH
_geom_hbond_distance_HA
_geom_hbond_distance_DA
_geom_hbond_angle_DHA
_geom_hbond_site_symmetry_A
N10 H10A O1W 0.86 1.83 2.67(4) 164.9 2_655
N7 H7 O71 0.86 2.54 3.11(3) 124.4 3_545
N5 H5 O19 0.86 2.57 3.22(2) 133.5 2_655
N4 H4 O68 0.86 1.99 2.84(2) 170.0 3
N2 H2 O5 0.86 2.62 3.11(2) 116.9 5_566
N2 H2 O44 0.86 2.46 2.90(2) 112.0 5_566
N2 H2 O73 0.86 2.09 2.90(2) 157.8 5_566
O74 H74B O67 0.85 2.18 2.96(2) 152.4 2
O6W H6WB O19 0.85 2.34 3.13(6) 153.8 2_655
O4W H4WB O26 0.85 2.17 2.87(4) 139.0 5_566
O4W H4WA O61 0.85 2.33 3.03(3) 140.8 6_566
O3W H3WB O10 0.85 2.32 3.13(2) 160.1 1_655
O3W H3WA O55 0.85 2.95 3.20(3) 99.6 1_655
O3W H3WA O69 0.85 2.37 2.77(2) 109.8 5_666
O2W H2WA O46 0.85 2.84 3.17(2) 105.2 3
O2W H2WA O64 0.85 2.54 2.90(2) 106.2 7_566
N5 H5 O6W 0.86 2.23 2.95(5) 140.8 .
O74 H74A O67 0.85 2.18 2.96(2) 152.4 .
O5W H5WB O45 0.85 2.52 2.74(2) 95.4 .

loop_
_geom_torsion_atom_site_label_1
_geom_torsion_atom_site_label_2
_geom_torsion_atom_site_label_3
_geom_torsion_atom_site_label_4
_geom_torsion
_geom_torsion_site_symmetry_1
_geom_torsion_site_symmetry_4
O44 Mo5 Sr1 O27 170.9(7) . .
O26 Mo5 Sr1 O27 -43.5(6) . .
O38 Mo5 Sr1 O27 -118.5(6) . .
O5 Mo5 Sr1 O27 61.2(5) . .
O10 Mo5 Sr1 O27 121.8(6) . .
O44 Mo5 Sr1 O17 -103.3(6) . .
O26 Mo5 Sr1 O17 42.3(5) . .
O38 Mo5 Sr1 O17 -32.7(5) . .
O5 Mo5 Sr1 O17 147.0(4) . .
O10 Mo5 Sr1 O17 -152.4(5) . .
O27 Mo5 Sr1 O17 85.8(5) . .
O44 Mo5 Sr1 O10 49.1(7) . .
O26 Mo5 Sr1 O10 -165.3(6) . .
O38 Mo5 Sr1 O10 119.7(6) . .
O5 Mo5 Sr1 O10 -60.6(5) . .
O27 Mo5 Sr1 O10 -121.8(6) . .
O44 Mo5 Sr1 O52 -36.8(6) . .
O26 Mo5 Sr1 O52 108.9(5) . .
O38 Mo5 Sr1 O52 33.9(5) . .
O5 Mo5 Sr1 O52 -146.5(4) . .
O10 Mo5 Sr1 O52 -85.9(5) . .
O27 Mo5 Sr1 O52 152.4(5) . .
O44 Mo5 Sr1 O37 -0.2(7) . .
O26 Mo5 Sr1 O37 145.5(7) . .
O38 Mo5 Sr1 O37 70.5(7) . .
O5 Mo5 Sr1 O37 -109.9(6) . .
O10 Mo5 Sr1 O37 -49.3(6) . .
O27 Mo5 Sr1 O37 -171.0(6) . .
O44 Mo5 Sr1 O6 82.2(6) . .
O26 Mo5 Sr1 O6 -132.2(5) . .
O38 Mo5 Sr1 O6 152.8(5) . .
O5 Mo5 Sr1 O6 -27.5(4) . .
O10 Mo5 Sr1 O6 33.1(5) . .
O27 Mo5 Sr1 O6 -88.7(5) . .
O44 Mo5 Sr1 O41 -139.8(7) . .
O26 Mo5 Sr1 O41 5.9(7) . .
O38 Mo5 Sr1 O41 -69.1(7) . .
O5 Mo5 Sr1 O41 110.5(6) . .
O10 Mo5 Sr1 O41 171.1(6) . .
O27 Mo5 Sr1 O41 49.4(6) . .
O44 Mo5 Sr1 O15 139.2(6) . .
O26 Mo5 Sr1 O15 -75.2(5) . .
O38 Mo5 Sr1 O15 -150.2(5) . .
O5 Mo5 Sr1 O15 29.4(4) . .
O10 Mo5 Sr1 O15 90.0(5) . .
O27 Mo5 Sr1 O15 -31.7(5) . .
O44 Mo5 Sr1 O38 -70.6(7) . .
O26 Mo5 Sr1 O38 75.0(6) . .
O5 Mo5 Sr1 O38 179.7(6) . .
O10 Mo5 Sr1 O38 -119.7(6) . .
O27 Mo5 Sr1 O38 118.5(6) . .
O44 Mo5 Sr1 P2 110.4(5) . .
O26 Mo5 Sr1 P2 -104.0(5) . .
O38 Mo5 Sr1 P2 -179.0(5) . .
O5 Mo5 Sr1 P2 0.7(3) . .
O10 Mo5 Sr1 P2 61.3(4) . .
O27 Mo5 Sr1 P2 -60.5(4) . .
O27 Sr1 P1 O37 -165.6(7) . .
O17 Sr1 P1 O37 120.0(6) . .
O10 Sr1 P1 O37 -20.2(7) . .
O52 Sr1 P1 O37 54.0(6) . .
O6 Sr1 P1 O37 -66.0(6) . .
O41 Sr1 P1 O37 173.2(8) . .
O15 Sr1 P1 O37 -121.4(6) . .
O38 Sr1 P1 O37 87.6(7) . .
P2 Sr1 P1 O37 -93.4(6) . .
O27 Sr1 P1 O20 -72.6(7) . .
O17 Sr1 P1 O20 -146.9(6) . .
O10 Sr1 P1 O20 72.9(8) . .
O52 Sr1 P1 O20 147.0(6) . .
O37 Sr1 P1 O20 93.0(8) . .
O6 Sr1 P1 O20 27.0(6) . .
O41 Sr1 P1 O20 -93.8(8) . .
O15 Sr1 P1 O20 -28.3(6) . .
O38 Sr1 P1 O20 -179.3(7) . .
P2 Sr1 P1 O20 -0.4(6) . .
O27 Sr1 P1 O41 21.2(7) . .
O17 Sr1 P1 O41 -53.1(6) . .
O10 Sr1 P1 O41 166.7(7) . .
O52 Sr1 P1 O41 -119.2(6) . .
O37 Sr1 P1 O41 -173.2(8) . .
O6 Sr1 P1 O41 120.9(6) . .
O15 Sr1 P1 O41 65.5(6) . .
O38 Sr1 P1 O41 -85.5(7) . .
P2 Sr1 P1 O41 93.5(5) . .
O27 Sr1 P1 O24 108.3(7) . .
O17 Sr1 P1 O24 34.0(6) . .
O10 Sr1 P1 O24 -106.2(7) . .
O52 Sr1 P1 O24 -32.0(6) . .
O37 Sr1 P1 O24 -86.0(8) . .
O6 Sr1 P1 O24 -152.0(6) . .
O41 Sr1 P1 O24 87.1(8) . .
O15 Sr1 P1 O24 152.6(6) . .
O38 Sr1 P1 O24 1.6(7) . .
P2 Sr1 P1 O24 -179.4(6) . .
O27 Sr1 P2 O6 -118.4(6) . .
O17 Sr1 P2 O6 168.4(7) . .
O10 Sr1 P2 O6 -53.9(6) . .
O52 Sr1 P2 O6 19.2(7) . .
O37 Sr1 P2 O6 66.9(6) . .
O41 Sr1 P2 O6 122.3(6) . .
O15 Sr1 P2 O6 -172.9(8) . .
O38 Sr1 P2 O6 -86.7(7) . .
P1 Sr1 P2 O6 94.3(5) . .
Mo5 Sr1 P2 O6 -85.9(5) . .
O27 Sr1 P2 O25 148.0(6) . .
O17 Sr1 P2 O25 74.8(7) . .
O10 Sr1 P2 O25 -147.5(6) . .
O52 Sr1 P2 O25 -74.4(8) . .
O37 Sr1 P2 O25 -26.7(6) . .
O6 Sr1 P2 O25 -93.6(8) . .
O41 Sr1 P2 O25 28.7(6) . .
O15 Sr1 P2 O25 93.5(8) . .
O38 Sr1 P2 O25 179.7(6) . .
P1 Sr1 P2 O25 0.7(6) . .
Mo5 Sr1 P2 O25 -179.5(5) . .
O27 Sr1 P2 O15 54.5(6) . .
O17 Sr1 P2 O15 -18.7(7) . .
O10 Sr1 P2 O15 119.0(6) . .
O52 Sr1 P2 O15 -167.8(7) . .
O37 Sr1 P2 O15 -120.2(6) . .
O6 Sr1 P2 O15 172.9(8) . .
O41 Sr1 P2 O15 -64.8(6) . .
O38 Sr1 P2 O15 86.2(6) . .
P1 Sr1 P2 O15 -92.8(5) . .
Mo5 Sr1 P2 O15 87.0(5) . .
O27 Sr1 P2 O23 -32.4(6) . .
O17 Sr1 P2 O23 -105.6(7) . .
O10 Sr1 P2 O23 32.1(6) . .
O52 Sr1 P2 O23 105.2(7) . .
O37 Sr1 P2 O23 152.9(6) . .
O6 Sr1 P2 O23 86.0(8) . .
O41 Sr1 P2 O23 -151.7(6) . .
O15 Sr1 P2 O23 -86.9(8) . .
O38 Sr1 P2 O23 -0.7(7) . .
P1 Sr1 P2 O23 -179.7(6) . .
Mo5 Sr1 P2 O23 0.1(6) . .
O27 Sr1 P3 O18 21.1(11) . .
O17 Sr1 P3 O18 -42.5(8) . .
O10 Sr1 P3 O18 75.0(8) . .
O52 Sr1 P3 O18 13.4(9) . .
O37 Sr1 P3 O18 -158.9(9) . .
O6 Sr1 P3 O18 147.2(8) . .
O41 Sr1 P3 O18 -114.0(8) . .
O15 Sr1 P3 O18 -167.6(8) . .
O38 Sr1 P3 O18 14.7(8) . .
P1 Sr1 P3 O18 -130.8(7) . .
P2 Sr1 P3 O18 168.4(8) . .
Mo5 Sr1 P3 O18 39.6(7) . .
O17 Sr1 P3 O27 -63.6(9) . .
O10 Sr1 P3 O27 53.9(9) . .
O52 Sr1 P3 O27 -7.7(9) . .
O37 Sr1 P3 O27 180.0(10) . .
O6 Sr1 P3 O27 126.1(9) . .
O41 Sr1 P3 O27 -135.1(9) . .
O15 Sr1 P3 O27 171.3(9) . .
O38 Sr1 P3 O27 -6.4(9) . .
P1 Sr1 P3 O27 -151.9(8) . .
P2 Sr1 P3 O27 147.3(8) . .
Mo5 Sr1 P3 O27 18.5(8) . .
O27 Sr1 P3 O47 138.5(10) . .
O17 Sr1 P3 O47 74.9(5) . .
O10 Sr1 P3 O47 -167.7(5) . .
O52 Sr1 P3 O47 130.8(6) . .
O37 Sr1 P3 O47 -41.6(7) . .
O6 Sr1 P3 O47 -95.4(5) . .
O41 Sr1 P3 O47 3.4(5) . .
O15 Sr1 P3 O47 -50.2(5) . .
O38 Sr1 P3 O47 132.1(5) . .
P1 Sr1 P3 O47 -13.4(5) . .
P2 Sr1 P3 O47 -74.2(4) . .
Mo5 Sr1 P3 O47 157.0(5) . .
O27 Sr1 P3 O13 -111.0(10) . .
O17 Sr1 P3 O13 -174.6(5) . .
O10 Sr1 P3 O13 -57.2(5) . .
O52 Sr1 P3 O13 -118.7(6) . .
O37 Sr1 P3 O13 68.9(7) . .
O6 Sr1 P3 O13 15.1(5) . .
O41 Sr1 P3 O13 113.8(5) . .
O15 Sr1 P3 O13 60.2(5) . .
O38 Sr1 P3 O13 -117.5(5) . .
P1 Sr1 P3 O13 97.1(5) . .
P2 Sr1 P3 O13 36.2(4) . .
Mo5 Sr1 P3 O13 -92.6(4) . .
O27 Sr1 P4 O52 -6.2(9) . .
O17 Sr1 P4 O52 57.1(9) . .
O10 Sr1 P4 O52 -60.0(9) . .
O37 Sr1 P4 O52 173.0(9) . .
O6 Sr1 P4 O52 -132.4(9) . .
O41 Sr1 P4 O52 128.4(9) . .
O15 Sr1 P4 O52 -178.9(10) . .
O38 Sr1 P4 O52 -3.1(9) . .
P1 Sr1 P4 O52 149.8(8) . .
P2 Sr1 P4 O52 -149.1(8) . .
Mo5 Sr1 P4 O52 -23.7(8) . .
O27 Sr1 P4 O4 127.6(6) . .
O17 Sr1 P4 O4 -169.2(6) . .
O10 Sr1 P4 O4 73.8(6) . .
O52 Sr1 P4 O4 133.8(10) . .
O37 Sr1 P4 O4 -53.2(6) . .
O6 Sr1 P4 O4 1.4(6) . .
O41 Sr1 P4 O4 -97.8(6) . .
O15 Sr1 P4 O4 -45.1(7) . .
O38 Sr1 P4 O4 130.7(6) . .
P1 Sr1 P4 O4 -76.4(5) . .
P2 Sr1 P4 O4 -15.3(5) . .
Mo5 Sr1 P4 O4 110.0(5) . .
O27 Sr1 P4 O64 10.7(9) . .
O17 Sr1 P4 O64 73.9(9) . .
O10 Sr1 P4 O64 -43.1(9) . .
O52 Sr1 P4 O64 16.9(11) . .
O37 Sr1 P4 O64 -170.1(9) . .
O6 Sr1 P4 O64 -115.5(9) . .
O41 Sr1 P4 O64 145.3(9) . .
O15 Sr1 P4 O64 -162.0(9) . .
O38 Sr1 P4 O64 13.8(8) . .
P1 Sr1 P4 O64 166.7(8) . .
P2 Sr1 P4 O64 -132.2(8) . .
Mo5 Sr1 P4 O64 -6.9(8) . .
O27 Sr1 P4 O14 -119.9(6) . .
O17 Sr1 P4 O14 -56.7(6) . .
O10 Sr1 P4 O14 -173.7(5) . .
O52 Sr1 P4 O14 -113.7(10) . .
O37 Sr1 P4 O14 59.3(6) . .
O6 Sr1 P4 O14 113.9(5) . .
O41 Sr1 P4 O14 14.7(5) . .
O15 Sr1 P4 O14 67.4(7) . .
O38 Sr1 P4 O14 -116.8(5) . .
P1 Sr1 P4 O14 36.1(5) . .
P2 Sr1 P4 O14 97.2(5) . .
Mo5 Sr1 P4 O14 -137.4(5) . .
O27 Sr1 P5 O17 59.9(9) . .
O10 Sr1 P5 O17 5.3(9) . .
O52 Sr1 P5 O17 -57.1(9) . .
O37 Sr1 P5 O17 -130.2(9) . .
O6 Sr1 P5 O17 176.0(9) . .
O41 Sr1 P5 O17 -175.0(9) . .
O15 Sr1 P5 O17 131.7(9) . .
O38 Sr1 P5 O17 2.8(9) . .
P1 Sr1 P5 O17 -151.1(8) . .
P2 Sr1 P5 O17 148.2(8) . .
Mo5 Sr1 P5 O17 22.7(8) . .
O27 Sr1 P5 O19 -72.9(5) . .
O17 Sr1 P5 O19 -132.9(10) . .
O10 Sr1 P5 O19 -127.6(6) . .
O52 Sr1 P5 O19 170.0(6) . .
O37 Sr1 P5 O19 96.9(5) . .
O6 Sr1 P5 O19 43.1(7) . .
O41 Sr1 P5 O19 52.1(6) . .
O15 Sr1 P5 O19 -1.2(5) . .
O38 Sr1 P5 O19 -130.1(5) . .
P1 Sr1 P5 O19 76.0(5) . .
P2 Sr1 P5 O19 15.3(5) . .
Mo5 Sr1 P5 O19 -110.2(5) . .
O27 Sr1 P5 O31 47.2(9) . .
O17 Sr1 P5 O31 -12.7(11) . .
O10 Sr1 P5 O31 -7.4(9) . .
O52 Sr1 P5 O31 -69.9(9) . .
O37 Sr1 P5 O31 -142.9(9) . .
O6 Sr1 P5 O31 163.3(9) . .
O41 Sr1 P5 O31 172.3(9) . .
O15 Sr1 P5 O31 119.0(9) . .
O38 Sr1 P5 O31 -9.9(9) . .
P1 Sr1 P5 O31 -163.8(8) . .
P2 Sr1 P5 O31 135.4(8) . .
Mo5 Sr1 P5 O31 10.0(8) . .
O27 Sr1 P5 O60 174.8(5) . .
O17 Sr1 P5 O60 114.9(10) . .
O10 Sr1 P5 O60 120.2(6) . .
O52 Sr1 P5 O60 57.7(5) . .
O37 Sr1 P5 O60 -15.3(5) . .
O6 Sr1 P5 O60 -69.1(7) . .
O41 Sr1 P5 O60 -60.1(5) . .
O15 Sr1 P5 O60 -113.5(5) . .
O38 Sr1 P5 O60 117.7(5) . .
P1 Sr1 P5 O60 -36.3(5) . .
P2 Sr1 P5 O60 -97.0(5) . .
Mo5 Sr1 P5 O60 137.6(5) . .
O27 Sr1 P6 O69 167.6(5) . .
O17 Sr1 P6 O69 -131.2(6) . .
O10 Sr1 P6 O69 -135.2(9) . .
O52 Sr1 P6 O69 -74.9(5) . .
O37 Sr1 P6 O69 -1.8(5) . .
O6 Sr1 P6 O69 51.6(5) . .
O41 Sr1 P6 O69 45.8(7) . .
O15 Sr1 P6 O69 96.5(5) . .
O38 Sr1 P6 O69 -131.6(5) . .
P1 Sr1 P6 O69 15.1(5) . .
P2 Sr1 P6 O69 75.0(5) . .
Mo5 Sr1 P6 O69 -155.6(5) . .
O27 Sr1 P6 O73 -72.6(9) . .
O17 Sr1 P6 O73 -11.5(9) . .
O10 Sr1 P6 O73 -15.4(11) . .
O52 Sr1 P6 O73 44.8(9) . .
O37 Sr1 P6 O73 118.0(9) . .
O6 Sr1 P6 O73 171.4(9) . .
O41 Sr1 P6 O73 165.5(9) . .
O15 Sr1 P6 O73 -143.7(9) . .
O38 Sr1 P6 O73 -11.8(9) . .
P1 Sr1 P6 O73 134.8(8) . .
P2 Sr1 P6 O73 -165.2(8) . .
Mo5 Sr1 P6 O73 -35.8(8) . .
O27 Sr1 P6 O10 -57.2(8) . .
O17 Sr1 P6 O10 3.9(9) . .
O52 Sr1 P6 O10 60.3(8) . .
O37 Sr1 P6 O10 133.4(8) . .
O6 Sr1 P6 O10 -173.2(8) . .
O41 Sr1 P6 O10 -179.1(9) . .
O15 Sr1 P6 O10 -128.3(8) . .
O38 Sr1 P6 O10 3.6(8) . .
P1 Sr1 P6 O10 150.2(8) . .
P2 Sr1 P6 O10 -149.8(8) . .
Mo5 Sr1 P6 O10 -20.4(8) . .
O27 Sr1 P6 O49 57.5(5) . .
O17 Sr1 P6 O49 118.6(6) . .
O10 Sr1 P6 O49 114.7(9) . .
O52 Sr1 P6 O49 175.0(5) . .
O37 Sr1 P6 O49 -111.9(5) . .
O6 Sr1 P6 O49 -58.5(5) . .
O41 Sr1 P6 O49 -64.4(7) . .
O15 Sr1 P6 O49 -13.6(5) . .
O38 Sr1 P6 O49 118.3(5) . .
P1 Sr1 P6 O49 -95.1(5) . .
P2 Sr1 P6 O49 -35.1(4) . .
Mo5 Sr1 P6 O49 94.3(4) . .
O36 Mo13 O2 Mo3 122(4) . .
O62 Mo13 O2 Mo3 20(4) . .
O59 Mo13 O2 Mo3 -78(5) . .
O19 Mo13 O2 Mo3 -143(4) . .
O41 Mo13 O2 Mo3 -65(4) . .
O61 Mo3 O2 Mo13 -123(4) . .
O8 Mo3 O2 Mo13 -19(4) . .
O33 Mo3 O2 Mo13 81(5) . .
O47 Mo3 O2 Mo13 143(4) . .
O15 Mo3 O2 Mo13 65(4) . .
O65 Mo2 O3 Mo12 110(4) . .
O28 Mo2 O3 Mo12 10(4) . .
O11 Mo2 O3 Mo12 -89(4) . .
O69 Mo2 O3 Mo12 -154(4) . .
O6 Mo2 O3 Mo12 -75(4) . .
O63 Mo12 O3 Mo2 -109(4) . .
O21 Mo12 O3 Mo2 -8(4) . .
O16 Mo12 O3 Mo2 87(4) . .
O4 Mo12 O3 Mo2 153(4) . .
O37 Mo12 O3 Mo2 75(4) . .
O52 P4 O4 Mo12 94.3(11) . .
O64 P4 O4 Mo12 -143.8(9) . .
O14 P4 O4 Mo12 -25.9(12) . .
Sr1 P4 O4 Mo12 68.7(9) . .
O63 Mo12 O4 P4 139.5(10) . .
O21 Mo12 O4 P4 -16(2) . .
O3 Mo12 O4 P4 -121.3(10) . .
O16 Mo12 O4 P4 44.9(10) . .
O37 Mo12 O4 P4 -37.7(9) . .
O54 Mo11 O5 Mo5 -123.0(17) . .
O68 Mo11 O5 Mo5 129.8(16) . .
O32 Mo11 O5 Mo5 5(2) . .
O49 Mo11 O5 Mo5 45.1(16) . .
O13 Mo11 O5 Mo5 -38.5(16) . .
O44 Mo5 O5 Mo11 -135.0(17) . .
O26 Mo5 O5 Mo11 123.0(17) . .
O38 Mo5 O5 Mo11 -3(3) . .
O10 Mo5 O5 Mo11 -43.7(16) . .
O27 Mo5 O5 Mo11 34.4(16) . .
Sr1 Mo5 O5 Mo11 -4.1(17) . .
O25 P2 O6 Mo2 -56.5(10) . .
O15 P2 O6 Mo2 -178.4(7) . .
O23 P2 O6 Mo2 62.6(10) . .
Sr1 P2 O6 Mo2 -172.3(11) . .
O25 P2 O6 Sr1 115.8(6) . .
O15 P2 O6 Sr1 -6.1(7) . .
O23 P2 O6 Sr1 -125.1(5) . .
O3 Mo2 O6 P2 129.4(9) . .
O28 Mo2 O6 P2 35.8(9) . .
O11 Mo2 O6 P2 -53.7(9) . .
O69 Mo2 O6 P2 -136.6(9) . .
O3 Mo2 O6 Sr1 -40.7(7) . .
O28 Mo2 O6 Sr1 -134.3(7) . .
O11 Mo2 O6 Sr1 136.1(7) . .
O69 Mo2 O6 Sr1 53.2(6) . .
O27 Sr1 O6 P2 63.3(6) . .
O10 Sr1 O6 P2 122.3(6) . .
O52 Sr1 O6 P2 -167.8(5) . .
O37 Sr1 O6 P2 -107.9(6) . .
O41 Sr1 O6 P2 -58.2(5) . .
O15 Sr1 O6 P2 4.0(4) . .
O38 Sr1 O6 P2 120.4(5) . .
P1 Sr1 O6 P2 -82.1(5) . .
Mo5 Sr1 O6 P2 102.1(5) . .
O27 Sr1 O6 Mo2 -124.2(6) . .
O10 Sr1 O6 Mo2 -65.3(6) . .
O52 Sr1 O6 Mo2 4.7(8) . .
O37 Sr1 O6 Mo2 64.5(6) . .
O41 Sr1 O6 Mo2 114.3(6) . .
O15 Sr1 O6 Mo2 176.5(8) . .
O38 Sr1 O6 Mo2 -67.1(7) . .
P1 Sr1 O6 Mo2 90.4(6) . .
P2 Sr1 O6 Mo2 172.5(10) . .
Mo5 Sr1 O6 Mo2 -85.4(6) . .
O66 Mo4 O8 Mo3 158.1(19) . .
O1 Mo4 O8 Mo3 -101(2) . .
O9 Mo4 O8 Mo3 -4(3) . .
O42 Mo4 O8 Mo3 65(2) . .
O25 Mo4 O8 Mo3 -13.5(19) . .
O61 Mo3 O8 Mo4 -159.6(19) . .
O2 Mo3 O8 Mo4 101(2) . .
O33 Mo3 O8 Mo4 -66.5(19) . .
O47 Mo3 O8 Mo4 -8(3) . .
O15 Mo3 O8 Mo4 16.0(19) . .
O66 Mo4 O9 Mo14 -172.6(7) . .
O8 Mo4 O9 Mo14 -10.5(17) . .
O1 Mo4 O9 Mo14 86.7(7) . .
O42 Mo4 O9 Mo14 -80.5(7) . .
O25 Mo4 O9 Mo14 -0.4(6) . .
O43 Mo14 O9 Mo4 172.7(7) . .
O7 Mo14 O9 Mo4 -86.1(7) . .
O28 Mo14 O9 Mo4 9.7(17) . .
O39 Mo14 O9 Mo4 80.8(7) . .
O25 Mo14 O9 Mo4 0.4(6) . .
O69 P6 O10 Mo5 -167.7(7) . .
O73 P6 O10 Mo5 -46.2(10) . .
O49 P6 O10 Mo5 72.5(9) . .
Sr1 P6 O10 Mo5 144.0(13) . .
O69 P6 O10 Sr1 48.3(9) . .
O73 P6 O10 Sr1 169.8(7) . .
O49 P6 O10 Sr1 -71.5(9) . .
O44 Mo5 O10 P6 64.7(9) . .
O26 Mo5 O10 P6 -96(2) . .
O38 Mo5 O10 P6 164.3(9) . .
O5 Mo5 O10 P6 -31.0(8) . .
O27 Mo5 O10 P6 -114.6(9) . .
Sr1 Mo5 O10 P6 -152.4(10) . .
O44 Mo5 O10 Sr1 -142.9(5) . .
O26 Mo5 O10 Sr1 56(2) . .
O38 Mo5 O10 Sr1 -43.3(4) . .
O5 Mo5 O10 Sr1 121.4(4) . .
O27 Mo5 O10 Sr1 37.8(4) . .
O27 Sr1 O10 P6 116.6(8) . .
O17 Sr1 O10 P6 -176.9(7) . .
O52 Sr1 O10 P6 -118.7(8) . .
O37 Sr1 O10 P6 -53.1(9) . .
O6 Sr1 O10 P6 5.8(7) . .
O15 Sr1 O10 P6 53.3(8) . .
O38 Sr1 O10 P6 -175.9(9) . .
P1 Sr1 O10 P6 -42.5(11) . .
P2 Sr1 O10 P6 28.6(7) . .
Mo5 Sr1 O10 P6 152.2(10) . .
O27 Sr1 O10 Mo5 -35.5(4) . .
O17 Sr1 O10 Mo5 31.0(5) . .
O52 Sr1 O10 Mo5 89.1(4) . .
O37 Sr1 O10 Mo5 154.8(4) . .
O6 Sr1 O10 Mo5 -146.3(4) . .
O15 Sr1 O10 Mo5 -98.9(4) . .
O38 Sr1 O10 Mo5 32.0(3) . .
P1 Sr1 O10 Mo5 165.3(2) . .
P2 Sr1 O10 Mo5 -123.5(3) . .
O46 Mo1 O11 Mo2 -125.3(13) . .
O40 Mo1 O11 Mo2 128.0(13) . .
O32 Mo1 O11 Mo2 16(2) . .
O49 Mo1 O11 Mo2 -28.3(13) . .
O23 Mo1 O11 Mo2 54.8(13) . .
O65 Mo2 O11 Mo1 147.1(13) . .
O3 Mo2 O11 Mo1 -14(3) . .
O28 Mo2 O11 Mo1 -113.0(13) . .
O69 Mo2 O11 Mo1 52.1(13) . .
O6 Mo2 O11 Mo1 -27.6(13) . .
O58 Mo18 O12 Mo17 -127.8(11) . .
O35 Mo18 O12 Mo17 -20.9(12) . .
O29 Mo18 O12 Mo17 135.2(11) . .
O56 Mo18 O12 Mo17 81.4(18) . .
O24 Mo18 O12 Mo17 64.6(11) . .
O45 Mo17 O12 Mo18 144.6(12) . .
O7 Mo17 O12 Mo18 -21(3) . .
O21 Mo17 O12 Mo18 -113.4(12) . .
O57 Mo17 O12 Mo18 43.9(11) . .
O20 Mo17 O12 Mo18 -28.2(11) . .
O18 P3 O13 Mo9 103.7(10) . .
O27 P3 O13 Mo9 -137.4(9) . .
O47 P3 O13 Mo9 -17.3(12) . .
Sr1 P3 O13 Mo9 -107.1(8) . .
O18 P3 O13 Mo11 -57.4(9) . .
O27 P3 O13 Mo11 61.5(9) . .
O47 P3 O13 Mo11 -178.4(6) . .
Sr1 P3 O13 Mo11 91.8(6) . .
O50 Mo9 O13 P3 -85.5(10) . .
O33 Mo9 O13 P3 18.7(10) . .
O22 Mo9 O13 P3 125.7(12) . .
O32 Mo9 O13 P3 178.1(11) . .
O23 Mo9 O13 P3 104.2(10) . .
O50 Mo9 O13 Mo11 78.8(5) . .
O33 Mo9 O13 Mo11 -177.0(5) . .
O22 Mo9 O13 Mo11 -70.0(13) . .
O32 Mo9 O13 Mo11 -17.7(4) . .
O23 Mo9 O13 Mo11 -91.5(4) . .
O54 Mo11 O13 P3 83.5(8) . .
O68 Mo11 O13 P3 -146.8(19) . .
O5 Mo11 O13 P3 -20.9(8) . .
O32 Mo11 O13 P3 -175.2(9) . .
O49 Mo11 O13 P3 -104.2(8) . .
O54 Mo11 O13 Mo9 -83.2(6) . .
O68 Mo11 O13 Mo9 47(2) . .
O5 Mo11 O13 Mo9 172.5(5) . .
O32 Mo11 O13 Mo9 18.1(4) . .
O49 Mo11 O13 Mo9 89.1(5) . .
O52 P4 O14 Mo6 -140.5(9) . .
O4 P4 O14 Mo6 -18.9(12) . .
O64 P4 O14 Mo6 99.4(10) . .
Sr1 P4 O14 Mo6 -107.8(8) . .
O52 P4 O14 Mo15 61.8(9) . .
O4 P4 O14 Mo15 -176.7(7) . .
O64 P4 O14 Mo15 -58.3(9) . .
Sr1 P4 O14 Mo15 94.5(6) . .
O72 Mo6 O14 P4 -84.1(10) . .
O16 Mo6 O14 P4 19.7(10) . .
O29 Mo6 O14 P4 127.8(13) . .
O34 Mo6 O14 P4 179.5(11) . .
O24 Mo6 O14 P4 105.9(10) . .
O72 Mo6 O14 Mo15 77.5(6) . .
O16 Mo6 O14 Mo15 -178.7(5) . .
O29 Mo6 O14 Mo15 -70.6(14) . .
O34 Mo6 O14 Mo15 -18.9(4) . .
O24 Mo6 O14 Mo15 -92.6(4) . .
O53 Mo15 O14 P4 82.6(9) . .
O51 Mo15 O14 P4 -148(2) . .
O71 Mo15 O14 P4 -22.1(8) . .
O34 Mo15 O14 P4 -176.4(9) . .
O60 Mo15 O14 P4 -106.8(8) . .
O53 Mo15 O14 Mo6 -81.5(6) . .
O51 Mo15 O14 Mo6 48(3) . .
O71 Mo15 O14 Mo6 173.8(5) . .
O34 Mo15 O14 Mo6 19.5(4) . .
O60 Mo15 O14 Mo6 89.0(5) . .
O6 P2 O15 Mo3 179.3(7) . .
O25 P2 O15 Mo3 57.1(10) . .
O23 P2 O15 Mo3 -61.8(10) . .
Sr1 P2 O15 Mo3 173.3(10) . .
O6 P2 O15 Sr1 6.0(7) . .
O25 P2 O15 Sr1 -116.2(6) . .
O23 P2 O15 Sr1 124.9(5) . .
O2 Mo3 O15 P2 -130.0(9) . .
O8 Mo3 O15 P2 -35.3(9) . .
O33 Mo3 O15 P2 53.5(8) . .
O47 Mo3 O15 P2 136.8(9) . .
O2 Mo3 O15 Sr1 41.1(7) . .
O8 Mo3 O15 Sr1 135.8(7) . .
O33 Mo3 O15 Sr1 -135.4(7) . .
O47 Mo3 O15 Sr1 -52.1(6) . .
O27 Sr1 O15 P2 -121.2(6) . .
O17 Sr1 O15 P2 168.0(5) . .
O10 Sr1 O15 P2 -63.2(6) . .
O37 Sr1 O15 P2 60.2(5) . .
O6 Sr1 O15 P2 -4.0(4) . .
O41 Sr1 O15 P2 109.8(5) . .
O38 Sr1 O15 P2 -121.1(5) . .
P1 Sr1 O15 P2 83.4(5) . .
Mo5 Sr1 O15 P2 -101.2(5) . .
O27 Sr1 O15 Mo3 65.6(6) . .
O17 Sr1 O15 Mo3 -5.2(8) . .
O10 Sr1 O15 Mo3 123.6(6) . .
O37 Sr1 O15 Mo3 -113.1(6) . .
O6 Sr1 O15 Mo3 -177.2(8) . .
O41 Sr1 O15 Mo3 -63.4(6) . .
O38 Sr1 O15 Mo3 65.7(8) . .
P1 Sr1 O15 Mo3 -89.8(6) . .
P2 Sr1 O15 Mo3 -173.2(10) . .
Mo5 Sr1 O15 Mo3 85.5(6) . .
O72 Mo6 O16 Mo12 127.6(15) . .
O29 Mo6 O16 Mo12 -127.3(15) . .
O34 Mo6 O16 Mo12 -10(2) . .
O14 Mo6 O16 Mo12 31.2(15) . .
O24 Mo6 O16 Mo12 -53.1(15) . .
O63 Mo12 O16 Mo6 -149.8(15) . .
O21 Mo12 O16 Mo6 109.8(15) . .
O3 Mo12 O16 Mo6 14(3) . .
O4 Mo12 O16 Mo6 -53.5(15) . .
O37 Mo12 O16 Mo6 26.1(15) . .
O19 P5 O17 Mo8 -166.6(7) . .
O31 P5 O17 Mo8 -46.5(10) . .
O60 P5 O17 Mo8 68.4(10) . .
Sr1 P5 O17 Mo8 141.4(13) . .
O19 P5 O17 Sr1 52.0(10) . .
O31 P5 O17 Sr1 172.1(7) . .
O60 P5 O17 Sr1 -73.0(9) . .
O55 Mo8 O17 P5 -123(3) . .
O67 Mo8 O17 P5 66.2(9) . .
O71 Mo8 O17 P5 -31.7(9) . .
O38 Mo8 O17 P5 165.3(10) . .
O52 Mo8 O17 P5 -114.2(9) . .
Sr1 Mo8 O17 P5 -150.3(11) . .
O55 Mo8 O17 Sr1 27(3) . .
O67 Mo8 O17 Sr1 -143.5(5) . .
O71 Mo8 O17 Sr1 118.6(5) . .
O38 Mo8 O17 Sr1 -44.4(4) . .
O52 Mo8 O17 Sr1 36.1(4) . .
O27 Sr1 O17 P5 -119.3(8) . .
O10 Sr1 O17 P5 -175.8(7) . .
O52 Sr1 O17 P5 117.2(9) . .
O37 Sr1 O17 P5 51.3(9) . .
O41 Sr1 O17 P5 4.3(7) . .
O15 Sr1 O17 P5 -54.3(9) . .
O38 Sr1 O17 P5 -176.8(10) . .
P1 Sr1 O17 P5 27.3(8) . .
P2 Sr1 O17 P5 -44.6(11) . .
Mo5 Sr1 O17 P5 -157.6(8) . .
O27 Sr1 O17 Mo8 90.8(4) . .
O10 Sr1 O17 Mo8 34.3(5) . .
O52 Sr1 O17 Mo8 -32.7(4) . .
O37 Sr1 O17 Mo8 -98.7(4) . .
O41 Sr1 O17 Mo8 -145.7(5) . .
O15 Sr1 O17 Mo8 155.8(3) . .
O38 Sr1 O17 Mo8 33.3(3) . .
P1 Sr1 O17 Mo8 -122.6(3) . .
P2 Sr1 O17 Mo8 165.5(2) . .
Mo5 Sr1 O17 Mo8 52.5(3) . .
O27 P3 O18 Zn1 26.1(10) . .
O47 P3 O18 Zn1 -95.1(9) . .
O13 P3 O18 Zn1 143.2(7) . .
Sr1 P3 O18 Zn1 14.7(13) . .
O18 Zn1 O18 P3 -156.5(10) 2 .
O74 Zn1 O18 P3 23.6(10) . .
O26 Zn1 O18 P3 -61.5(9) . .
O26 Zn1 O18 P3 107.8(8) 2 .
O17 P5 O19 Mo13 -90.9(10) . .
O31 P5 O19 Mo13 146.8(9) . .
O60 P5 O19 Mo13 32.8(11) . .
Sr1 P5 O19 Mo13 -65.1(8) . .
O36 Mo13 O19 P5 -142.4(10) . .
O62 Mo13 O19 P5 7(2) . .
O2 Mo13 O19 P5 118.6(10) . .
O59 Mo13 O19 P5 -49.1(9) . .
O41 Mo13 O19 P5 33.9(9) . .
O37 P1 O20 Mo10 169.5(7) . .
O41 P1 O20 Mo10 49.1(10) . .
O24 P1 O20 Mo10 -70.6(9) . .
Sr1 P1 O20 Mo10 110.1(7) . .
O37 P1 O20 Mo17 -49.7(10) . .
O41 P1 O20 Mo17 -170.1(7) . .
O24 P1 O20 Mo17 70.2(9) . .
Sr1 P1 O20 Mo17 -109.1(7) . .
O70 Mo10 O20 P1 107(3) . .
O1 Mo10 O20 P1 -118.4(9) . .
O62 Mo10 O20 P1 -26.7(9) . .
O57 Mo10 O20 P1 149.6(9) . .
O35 Mo10 O20 P1 62.5(9) . .
O70 Mo10 O20 Mo17 -43(3) . .
O1 Mo10 O20 Mo17 91.7(5) . .
O62 Mo10 O20 Mo17 -176.6(5) . .
O57 Mo10 O20 Mo17 -0.3(4) . .
O35 Mo10 O20 Mo17 -87.4(5) . .
O45 Mo17 O20 P1 -109(3) . .
O7 Mo17 O20 P1 118.4(9) . .
O21 Mo17 O20 P1 27.0(8) . .
O57 Mo17 O20 P1 -150.0(9) . .
O12 Mo17 O20 P1 -63.4(8) . .
O45 Mo17 O20 Mo10 41(3) . .
O7 Mo17 O20 Mo10 -91.4(5) . .
O21 Mo17 O20 Mo10 177.2(5) . .
O57 Mo17 O20 Mo10 0.3(4) . .
O12 Mo17 O20 Mo10 86.8(5) . .
O63 Mo12 O21 Mo17 -157(2) . .
O3 Mo12 O21 Mo17 103(2) . .
O16 Mo12 O21 Mo17 -62(2) . .
O4 Mo12 O21 Mo17 -2(3) . .
O37 Mo12 O21 Mo17 20(2) . .
O45 Mo17 O21 Mo12 156(2) . .
O7 Mo17 O21 Mo12 -105(2) . .
O57 Mo17 O21 Mo12 -10(3) . .
O12 Mo17 O21 Mo12 61(2) . .
O20 Mo17 O21 Mo12 -17(2) . .
O50 Mo9 O22 Mo16 -178.9(7) . .
O33 Mo9 O22 Mo16 73.7(7) . .
O32 Mo9 O22 Mo16 -80.0(7) . .
O13 Mo9 O22 Mo16 -30.6(17) . .
O23 Mo9 O22 Mo16 -8.4(6) . .
O48 Mo16 O22 Mo9 179.7(8) . .
O39 Mo16 O22 Mo9 23.4(17) . .
O42 Mo16 O22 Mo9 -78.2(8) . .
O40 Mo16 O22 Mo9 82.8(7) . .
O23 Mo16 O22 Mo9 8.7(6) . .
O6 P2 O23 Mo16 -119.9(7) . .
O25 P2 O23 Mo16 1.1(8) . .
O15 P2 O23 Mo16 121.7(7) . .
Sr1 P2 O23 Mo16 -178.5(2) . .
O6 P2 O23 Mo9 123.5(8) . .
O25 P2 O23 Mo9 -115.5(8) . .
O15 P2 O23 Mo9 5.1(10) . .
Sr1 P2 O23 Mo9 64.9(9) . .
O6 P2 O23 Mo1 -5.7(9) . .
O25 P2 O23 Mo1 115.3(8) . .
O15 P2 O23 Mo1 -124.2(7) . .
Sr1 P2 O23 Mo1 -64.3(9) . .
O48 Mo16 O23 P2 -170.1(16) . .
O39 Mo16 O23 P2 46.2(7) . .
O42 Mo16 O23 P2 -49.6(7) . .
O40 Mo16 O23 P2 139.0(8) . .
O22 Mo16 O23 P2 -139.2(8) . .
O48 Mo16 O23 Mo9 -36.3(19) . .
O39 Mo16 O23 Mo9 179.9(5) . .
O42 Mo16 O23 Mo9 84.2(5) . .
O40 Mo16 O23 Mo9 -87.3(4) . .
O22 Mo16 O23 Mo9 -5.5(4) . .
O48 Mo16 O23 Mo1 57.4(18) . .
O39 Mo16 O23 Mo1 -86.3(4) . .
O42 Mo16 O23 Mo1 178.0(5) . .
O40 Mo16 O23 Mo1 6.5(4) . .
O22 Mo16 O23 Mo1 88.3(4) . .
O33 Mo9 O23 P2 33.3(8) . .
O22 Mo9 O23 P2 135.2(9) . .
O32 Mo9 O23 P2 -127.8(9) . .
O13 Mo9 O23 P2 -53.2(8) . .
O33 Mo9 O23 Mo16 -95.7(5) . .
O22 Mo9 O23 Mo16 6.2(4) . .
O32 Mo9 O23 Mo16 103.2(4) . .
O13 Mo9 O23 Mo16 177.8(4) . .
O33 Mo9 O23 Mo1 174.4(5) . .
O22 Mo9 O23 Mo1 -83.6(5) . .
O32 Mo9 O23 Mo1 13.4(4) . .
O13 Mo9 O23 Mo1 88.0(4) . .
O11 Mo1 O23 P2 -33.6(8) . .
O40 Mo1 O23 P2 -134.9(9) . .
O32 Mo1 O23 P2 127.8(9) . .
O49 Mo1 O23 P2 53.6(8) . .
O11 Mo1 O23 Mo16 94.0(5) . .
O40 Mo1 O23 Mo16 -7.3(4) . .
O32 Mo1 O23 Mo16 -104.6(4) . .
O49 Mo1 O23 Mo16 -178.8(4) . .
O11 Mo1 O23 Mo9 -174.8(5) . .
O40 Mo1 O23 Mo9 83.9(5) . .
O32 Mo1 O23 Mo9 -13.4(4) . .
O49 Mo1 O23 Mo9 -87.6(4) . .
O37 P1 O24 Mo6 6.0(10) . .
O20 P1 O24 Mo6 -115.0(8) . .
O41 P1 O24 Mo6 124.1(7) . .
Sr1 P1 O24 Mo6 64.2(9) . .
O37 P1 O24 Mo7 -123.5(8) . .
O20 P1 O24 Mo7 115.5(8) . .
O41 P1 O24 Mo7 -5.4(10) . .
Sr1 P1 O24 Mo7 -65.3(9) . .
O37 P1 O24 Mo18 121.3(7) . .
O20 P1 O24 Mo18 0.3(9) . .
O41 P1 O24 Mo18 -120.6(7) . .
Sr1 P1 O24 Mo18 179.5(2) . .
O16 Mo6 O24 P1 32.3(8) . .
O29 Mo6 O24 P1 135.2(9) . .
O34 Mo6 O24 P1 -126.6(9) . .
O14 Mo6 O24 P1 -53.2(8) . .
O16 Mo6 O24 Mo7 173.7(5) . .
O29 Mo6 O24 Mo7 -83.5(5) . .
O34 Mo6 O24 Mo7 14.8(4) . .
O14 Mo6 O24 Mo7 88.1(4) . .
O16 Mo6 O24 Mo18 -96.0(5) . .
O29 Mo6 O24 Mo18 6.8(4) . .
O34 Mo6 O24 Mo18 105.1(5) . .
O14 Mo6 O24 Mo18 178.4(4) . .
O59 Mo7 O24 P1 -33.4(9) . .
O56 Mo7 O24 P1 -134.6(9) . .
O34 Mo7 O24 P1 126.6(9) . .
O60 Mo7 O24 P1 52.9(8) . .
O59 Mo7 O24 Mo6 -174.9(5) . .
O56 Mo7 O24 Mo6 84.0(5) . .
O34 Mo7 O24 Mo6 -14.8(4) . .
O60 Mo7 O24 Mo6 -88.5(4) . .
O59 Mo7 O24 Mo18 95.0(5) . .
O56 Mo7 O24 Mo18 -6.2(5) . .
O34 Mo7 O24 Mo18 -105.0(5) . .
O60 Mo7 O24 Mo18 -178.7(4) . .
O58 Mo18 O24 P1 178.4(18) . .
O12 Mo18 O24 P1 -48.6(8) . .
O35 Mo18 O24 P1 47.6(7) . .
O29 Mo18 O24 P1 -139.3(8) . .
O56 Mo18 O24 P1 138.5(8) . .
O58 Mo18 O24 Mo6 -48(2) . .
O12 Mo18 O24 Mo6 84.6(5) . .
O35 Mo18 O24 Mo6 -179.2(5) . .
O29 Mo18 O24 Mo6 -6.0(4) . .
O56 Mo18 O24 Mo6 -88.3(5) . .
O58 Mo18 O24 Mo7 45(2) . .
O12 Mo18 O24 Mo7 178.3(5) . .
O35 Mo18 O24 Mo7 -85.4(5) . .
O29 Mo18 O24 Mo7 87.7(5) . .
O56 Mo18 O24 Mo7 5.4(4) . .
O6 P2 O25 Mo4 -170.7(7) . .
O15 P2 O25 Mo4 -50.1(10) . .
O23 P2 O25 Mo4 69.6(9) . .
Sr1 P2 O25 Mo4 -110.8(7) . .
O6 P2 O25 Mo14 49.6(9) . .
O15 P2 O25 Mo14 170.2(7) . .
O23 P2 O25 Mo14 -70.1(9) . .
Sr1 P2 O25 Mo14 109.6(7) . .
O66 Mo4 O25 P2 -104(3) . .
O8 Mo4 O25 P2 27.0(8) . .
O1 Mo4 O25 P2 118.4(9) . .
O9 Mo4 O25 P2 -149.1(9) . .
O42 Mo4 O25 P2 -61.9(8) . .
O66 Mo4 O25 Mo14 45(3) . .
O8 Mo4 O25 Mo14 176.5(5) . .
O1 Mo4 O25 Mo14 -92.1(5) . .
O9 Mo4 O25 Mo14 0.3(4) . .
O42 Mo4 O25 Mo14 87.6(4) . .
O7 Mo14 O25 P2 -118.5(9) . .
O28 Mo14 O25 P2 -27.3(8) . .
O9 Mo14 O25 P2 149.1(9) . .
O39 Mo14 O25 P2 62.5(8) . .
O7 Mo14 O25 Mo4 92.1(5) . .
O28 Mo14 O25 Mo4 -176.7(5) . .
O9 Mo14 O25 Mo4 -0.3(4) . .
O39 Mo14 O25 Mo4 -86.9(4) . .
O44 Mo5 O26 Zn1 -175.9(8) . .
O38 Mo5 O26 Zn1 81.7(8) . .
O5 Mo5 O26 Zn1 -79.0(8) . .
O10 Mo5 O26 Zn1 -15(2) . .
O27 Mo5 O26 Zn1 2.6(8) . .
Sr1 Mo5 O26 Zn1 31.5(10) . .
O18 Zn1 O26 Mo5 150.3(8) 2 .
O18 Zn1 O26 Mo5 39.3(9) . .
O74 Zn1 O26 Mo5 -85.1(8) . .
O26 Zn1 O26 Mo5 -85.1(8) 2 .
O18 P3 O27 Mo5 45.9(10) . .
O47 P3 O27 Mo5 166.6(7) . .
O13 P3 O27 Mo5 -73.2(9) . .
Sr1 P3 O27 Mo5 -148.5(13) . .
O18 P3 O27 Sr1 -165.6(7) . .
O47 P3 O27 Sr1 -44.9(10) . .
O13 P3 O27 Sr1 75.3(9) . .
O44 Mo5 O27 P3 114(3) . .
O26 Mo5 O27 P3 -58.1(8) . .
O38 Mo5 O27 P3 -159.3(9) . .
O5 Mo5 O27 P3 35.2(8) . .
O10 Mo5 O27 P3 117.4(8) . .
Sr1 Mo5 O27 P3 156.4(10) . .
O44 Mo5 O27 Sr1 -43(3) . .
O26 Mo5 O27 Sr1 145.5(5) . .
O38 Mo5 O27 Sr1 44.3(4) . .
O5 Mo5 O27 Sr1 -121.2(5) . .
O10 Mo5 O27 Sr1 -39.0(4) . .
O17 Sr1 O27 P3 115.5(8) . .
O10 Sr1 O27 P3 -120.4(9) . .
O52 Sr1 O27 P3 173.9(7) . .
O37 Sr1 O27 P3 0(3) . .
O6 Sr1 O27 P3 -55.2(9) . .
O41 Sr1 O27 P3 50.5(9) . .
O15 Sr1 O27 P3 -7.4(7) . .
O38 Sr1 O27 P3 172.7(10) . .
P1 Sr1 O27 P3 39.4(11) . .
P2 Sr1 O27 P3 -31.0(8) . .
Mo5 Sr1 O27 P3 -155.1(11) . .
O17 Sr1 O27 Mo5 -89.5(4) . .
O10 Sr1 O27 Mo5 34.7(4) . .
O52 Sr1 O27 Mo5 -31.0(5) . .
O37 Sr1 O27 Mo5 155.0(18) . .
O6 Sr1 O27 Mo5 99.9(4) . .
O41 Sr1 O27 Mo5 -154.4(4) . .
O15 Sr1 O27 Mo5 147.7(5) . .
O38 Sr1 O27 Mo5 -32.3(3) . .
P1 Sr1 O27 Mo5 -165.5(2) . .
P2 Sr1 O27 Mo5 124.1(3) . .
O65 Mo2 O28 Mo14 158.1(17) . .
O3 Mo2 O28 Mo14 -103.6(18) . .
O11 Mo2 O28 Mo14 63.5(17) . .
O69 Mo2 O28 Mo14 6(3) . .
O6 Mo2 O28 Mo14 -18.9(17) . .
O43 Mo14 O28 Mo2 -155.4(17) . .
O7 Mo14 O28 Mo2 103.6(18) . .
O9 Mo14 O28 Mo2 8(3) . .
O39 Mo14 O28 Mo2 -62.4(18) . .
O25 Mo14 O28 Mo2 16.5(17) . .
O72 Mo6 O29 Mo18 -179.7(7) . .
O16 Mo6 O29 Mo18 73.0(8) . .
O34 Mo6 O29 Mo18 -80.6(7) . .
O14 Mo6 O29 Mo18 -32.0(17) . .
O24 Mo6 O29 Mo18 -9.4(6) . .
O58 Mo18 O29 Mo6 178.5(8) . .
O12 Mo18 O29 Mo6 -76.9(8) . .
O35 Mo18 O29 Mo6 26.3(16) . .
O56 Mo18 O29 Mo6 83.4(8) . .
O24 Mo18 O29 Mo6 9.6(6) . .
O17 P5 O31 Zn2 -18.4(9) . .
O19 P5 O31 Zn2 104.1(8) . .
O60 P5 O31 Zn2 -136.8(7) . .
Sr1 P5 O31 Zn2 -10.9(13) . .
O67 Zn2 O31 P5 -115.6(8) 2 .
O67 Zn2 O31 P5 52.5(8) . .
O31 Zn2 O31 P5 143.4(8) 2 .
O54 Mo11 O32 Mo9 62.4(7) . .
O68 Mo11 O32 Mo9 166.6(6) . .
O5 Mo11 O32 Mo9 -66.8(9) . .
O49 Mo11 O32 Mo9 -109.6(6) . .
O13 Mo11 O32 Mo9 -20.0(4) . .
O54 Mo11 O32 Mo1 -166.5(6) . .
O68 Mo11 O32 Mo1 -62.3(6) . .
O5 Mo11 O32 Mo1 64.3(10) . .
O49 Mo11 O32 Mo1 21.5(4) . .
O13 Mo11 O32 Mo1 111.0(6) . .
O50 Mo9 O32 Mo11 -74.2(6) . .
O33 Mo9 O32 Mo11 68.0(11) . .
O22 Mo9 O32 Mo11 -176.5(6) . .
O13 Mo9 O32 Mo11 21.3(5) . .
O23 Mo9 O32 Mo11 110.0(6) . .
O50 Mo9 O32 Mo1 158.2(6) . .
O33 Mo9 O32 Mo1 -59.6(12) . .
O22 Mo9 O32 Mo1 55.9(6) . .
O13 Mo9 O32 Mo1 -106.3(6) . .
O23 Mo9 O32 Mo1 -17.6(5) . .
O46 Mo1 O32 Mo11 72.4(6) . .
O11 Mo1 O32 Mo11 -69.6(12) . .
O40 Mo1 O32 Mo11 176.6(6) . .
O49 Mo1 O32 Mo11 -22.7(5) . .
O23 Mo1 O32 Mo11 -110.4(6) . .
O46 Mo1 O32 Mo9 -159.6(6) . .
O11 Mo1 O32 Mo9 58.4(13) . .
O40 Mo1 O32 Mo9 -55.5(6) . .
O49 Mo1 O32 Mo9 105.2(6) . .
O23 Mo1 O32 Mo9 17.5(5) . .
O50 Mo9 O33 Mo3 127.5(13) . .
O22 Mo9 O33 Mo3 -127.3(13) . .
O32 Mo9 O33 Mo3 -14(2) . .
O13 Mo9 O33 Mo3 30.7(13) . .
O23 Mo9 O33 Mo3 -53.6(13) . .
O61 Mo3 O33 Mo9 -146.7(13) . .
O2 Mo3 O33 Mo9 10(3) . .
O8 Mo3 O33 Mo9 110.8(13) . .
O47 Mo3 O33 Mo9 -52.7(13) . .
O15 Mo3 O33 Mo9 26.1(13) . .
O53 Mo15 O34 Mo7 -165.1(6) . .
O51 Mo15 O34 Mo7 -62.8(7) . .
O71 Mo15 O34 Mo7 66.2(10) . .
O14 Mo15 O34 Mo7 111.3(6) . .
O60 Mo15 O34 Mo7 20.6(5) . .
O53 Mo15 O34 Mo6 61.7(7) . .
O51 Mo15 O34 Mo6 164.0(6) . .
O71 Mo15 O34 Mo6 -66.9(10) . .
O14 Mo15 O34 Mo6 -21.9(5) . .
O60 Mo15 O34 Mo6 -112.6(6) . .
O30 Mo7 O34 Mo15 71.7(7) . .
O59 Mo7 O34 Mo15 -68.7(12) . .
O56 Mo7 O34 Mo15 174.8(6) . .
O60 Mo7 O34 Mo15 -22.3(5) . .
O24 Mo7 O34 Mo15 -111.7(6) . .
O30 Mo7 O34 Mo6 -157.4(7) . .
O59 Mo7 O34 Mo6 62.3(13) . .
O56 Mo7 O34 Mo6 -54.2(7) . .
O60 Mo7 O34 Mo6 108.7(6) . .
O24 Mo7 O34 Mo6 19.3(5) . .
O72 Mo6 O34 Mo15 -72.0(7) . .
O16 Mo6 O34 Mo15 66.3(13) . .
O29 Mo6 O34 Mo15 -174.3(6) . .
O14 Mo6 O34 Mo15 23.0(5) . .
O24 Mo6 O34 Mo15 112.1(6) . .
O72 Mo6 O34 Mo7 156.5(7) . .
O16 Mo6 O34 Mo7 -65.2(13) . .
O29 Mo6 O34 Mo7 54.3(7) . .
O14 Mo6 O34 Mo7 -108.4(6) . .
O24 Mo6 O34 Mo7 -19.4(5) . .
O58 Mo18 O35 Mo10 126.2(11) . .
O12 Mo18 O35 Mo10 19.4(12) . .
O29 Mo18 O35 Mo10 -82.5(17) . .
O56 Mo18 O35 Mo10 -137.2(11) . .
O24 Mo18 O35 Mo10 -66.7(11) . .
O70 Mo10 O35 Mo18 -142.0(12) . .
O1 Mo10 O35 Mo18 27(3) . .
O62 Mo10 O35 Mo18 116.4(11) . .
O57 Mo10 O35 Mo18 -42.0(11) . .
O20 Mo10 O35 Mo18 30.8(11) . .
O20 P1 O37 Mo12 56.9(10) . .
O41 P1 O37 Mo12 179.4(8) . .
O24 P1 O37 Mo12 -61.6(10) . .
Sr1 P1 O37 Mo12 173.5(11) . .
O20 P1 O37 Sr1 -116.5(6) . .
O41 P1 O37 Sr1 5.9(7) . .
O24 P1 O37 Sr1 124.9(5) . .
O21 Mo12 O37 P1 -35.7(9) . .
O3 Mo12 O37 P1 -129.9(9) . .
O16 Mo12 O37 P1 53.2(9) . .
O4 Mo12 O37 P1 137.2(9) . .
O21 Mo12 O37 Sr1 136.0(7) . .
O3 Mo12 O37 Sr1 41.8(7) . .
O16 Mo12 O37 Sr1 -135.2(7) . .
O4 Mo12 O37 Sr1 -51.1(6) . .
O27 Sr1 O37 P1 52(2) . .
O17 Sr1 O37 P1 -62.1(6) . .
O10 Sr1 O37 P1 167.3(5) . .
O52 Sr1 O37 P1 -122.5(6) . .
O6 Sr1 O37 P1 109.0(6) . .
O41 Sr1 O37 P1 -3.9(5) . .
O15 Sr1 O37 P1 58.9(6) . .
O38 Sr1 O37 P1 -119.9(6) . .
P2 Sr1 O37 P1 82.9(5) . .
Mo5 Sr1 O37 P1 -160.7(3) . .
O27 Sr1 O37 Mo12 -121.7(18) . .
O17 Sr1 O37 Mo12 124.3(6) . .
O10 Sr1 O37 Mo12 -6.3(8) . .
O52 Sr1 O37 Mo12 63.9(6) . .
O6 Sr1 O37 Mo12 -64.6(6) . .
O41 Sr1 O37 Mo12 -177.5(8) . .
O15 Sr1 O37 Mo12 -114.7(6) . .
O38 Sr1 O37 Mo12 66.5(7) . .
P1 Sr1 O37 Mo12 -173.6(11) . .
P2 Sr1 O37 Mo12 -90.7(6) . .
Mo5 Sr1 O37 Mo12 25.7(10) . .
O44 Mo5 O38 Mo8 -43(2) . .
O26 Mo5 O38 Mo8 61(2) . .
O5 Mo5 O38 Mo8 -174.1(17) . .
O10 Mo5 O38 Mo8 -134(2) . .
O27 Mo5 O38 Mo8 148(2) . .
Sr1 Mo5 O38 Mo8 -173(3) . .
O44 Mo5 O38 Sr1 130.2(5) . .
O26 Mo5 O38 Sr1 -125.9(5) . .
O5 Mo5 O38 Sr1 -0.8(14) . .
O10 Mo5 O38 Sr1 39.3(4) . .
O27 Mo5 O38 Sr1 -38.9(4) . .
O55 Mo8 O38 Mo5 45(2) . .
O67 Mo8 O38 Mo5 -60(2) . .
O71 Mo8 O38 Mo5 175.0(18) . .
O52 Mo8 O38 Mo5 134(2) . .
O17 Mo8 O38 Mo5 -146(2) . .
Sr1 Mo8 O38 Mo5 173(3) . .
O55 Mo8 O38 Sr1 -128.3(6) . .
O67 Mo8 O38 Sr1 127.0(5) . .
O71 Mo8 O38 Sr1 1.8(12) . .
O52 Mo8 O38 Sr1 -39.1(4) . .
O17 Mo8 O38 Sr1 40.3(4) . .
O27 Sr1 O38 Mo5 39.4(4) . .
O17 Sr1 O38 Mo5 140.9(6) . .
O10 Sr1 O38 Mo5 -38.1(4) . .
O52 Sr1 O38 Mo5 -139.3(6) . .
O37 Sr1 O38 Mo5 -142.3(4) . .
O6 Sr1 O38 Mo5 -35.9(6) . .
O41 Sr1 O38 Mo5 142.2(4) . .
O15 Sr1 O38 Mo5 39.3(6) . .
P1 Sr1 O38 Mo5 179.91(19) . .
P2 Sr1 O38 Mo5 1.5(7) . .
O27 Sr1 O38 Mo8 -142.6(6) . .
O17 Sr1 O38 Mo8 -41.1(4) . .
O10 Sr1 O38 Mo8 139.9(6) . .
O52 Sr1 O38 Mo8 38.7(4) . .
O37 Sr1 O38 Mo8 35.7(6) . .
O6 Sr1 O38 Mo8 142.1(4) . .
O41 Sr1 O38 Mo8 -39.8(6) . .
O15 Sr1 O38 Mo8 -142.7(4) . .
P1 Sr1 O38 Mo8 -2.1(7) . .
P2 Sr1 O38 Mo8 179.48(18) . .
Mo5 Sr1 O38 Mo8 178.0(8) . .
O48 Mo16 O39 Mo14 128.7(10) . .
O42 Mo16 O39 Mo14 24.3(11) . .
O40 Mo16 O39 Mo14 -132.8(10) . .
O22 Mo16 O39 Mo14 -76.0(18) . .
O23 Mo16 O39 Mo14 -62.1(10) . .
O43 Mo14 O39 Mo16 -147.8(11) . .
O7 Mo14 O39 Mo16 22(3) . .
O28 Mo14 O39 Mo16 111.6(11) . .
O9 Mo14 O39 Mo16 -46.8(10) . .
O25 Mo14 O39 Mo16 26.4(10) . .
O46 Mo1 O40 Mo16 -178.6(7) . .
O11 Mo1 O40 Mo16 -71.7(7) . .
O32 Mo1 O40 Mo16 81.6(7) . .
O49 Mo1 O40 Mo16 31.2(16) . .
O23 Mo1 O40 Mo16 10.3(6) . .
O48 Mo16 O40 Mo1 -176.9(8) . .
O39 Mo16 O40 Mo1 76.9(8) . .
O42 Mo16 O40 Mo1 -31.8(16) . .
O22 Mo16 O40 Mo1 -84.5(7) . .
O23 Mo16 O40 Mo1 -10.6(6) . .
O37 P1 O41 Mo13 -178.1(8) . .
O20 P1 O41 Mo13 -55.6(10) . .
O24 P1 O41 Mo13 62.8(10) . .
Sr1 P1 O41 Mo13 -172.3(11) . .
O37 P1 O41 Sr1 -5.8(7) . .
O20 P1 O41 Sr1 116.7(6) . .
O24 P1 O41 Sr1 -124.9(6) . .
O62 Mo13 O41 P1 34.8(9) . .
O2 Mo13 O41 P1 128.7(9) . .
O59 Mo13 O41 P1 -54.3(9) . .
O19 Mo13 O41 P1 -137.2(9) . .
O62 Mo13 O41 Sr1 -135.0(7) . .
O2 Mo13 O41 Sr1 -41.0(7) . .
O59 Mo13 O41 Sr1 135.9(7) . .
O19 Mo13 O41 Sr1 53.0(6) . .
O27 Sr1 O41 P1 -166.5(5) . .
O17 Sr1 O41 P1 122.9(6) . .
O52 Sr1 O41 P1 63.4(6) . .
O37 Sr1 O41 P1 3.8(4) . .
O6 Sr1 O41 P1 -59.7(5) . .
O15 Sr1 O41 P1 -109.0(6) . .
O38 Sr1 O41 P1 121.7(5) . .
P2 Sr1 O41 P1 -82.8(5) . .
Mo5 Sr1 O41 P1 161.3(3) . .
O27 Sr1 O41 Mo13 5.7(8) . .
O17 Sr1 O41 Mo13 -64.9(6) . .
O52 Sr1 O41 Mo13 -124.4(6) . .
O37 Sr1 O41 Mo13 176.0(8) . .
O6 Sr1 O41 Mo13 112.5(6) . .
O15 Sr1 O41 Mo13 63.2(6) . .
O38 Sr1 O41 Mo13 -66.1(8) . .
P1 Sr1 O41 Mo13 172.2(11) . .
P2 Sr1 O41 Mo13 89.4(6) . .
Mo5 Sr1 O41 Mo13 -26.5(10) . .
O48 Mo16 O42 Mo4 -129.8(10) . .
O39 Mo16 O42 Mo4 -22.3(11) . .
O40 Mo16 O42 Mo4 85.7(16) . .
O22 Mo16 O42 Mo4 136.3(10) . .
O23 Mo16 O42 Mo4 65.7(10) . .
O66 Mo4 O42 Mo16 143.5(11) . .
O8 Mo4 O42 Mo16 -114.6(10) . .
O1 Mo4 O42 Mo16 -28(3) . .
O9 Mo4 O42 Mo16 44.4(10) . .
O25 Mo4 O42 Mo16 -29.1(10) . .
O18 P3 O47 Mo3 -150.2(9) . .
O27 P3 O47 Mo3 89.0(10) . .
O13 P3 O47 Mo3 -28.9(12) . .
Sr1 P3 O47 Mo3 67.5(9) . .
O61 Mo3 O47 P3 140.3(10) . .
O2 Mo3 O47 P3 -121.1(10) . .
O8 Mo3 O47 P3 -12(2) . .
O33 Mo3 O47 P3 47.4(10) . .
O15 Mo3 O47 P3 -36.4(10) . .
O69 P6 O49 Mo1 22.6(11) . .
O73 P6 O49 Mo1 -99.8(10) . .
O10 P6 O49 Mo1 141.9(8) . .
Sr1 P6 O49 Mo1 110.7(8) . .
O69 P6 O49 Mo11 176.4(6) . .
O73 P6 O49 Mo11 53.9(9) . .
O10 P6 O49 Mo11 -64.4(8) . .
Sr1 P6 O49 Mo11 -95.5(6) . .
O46 Mo1 O49 P6 79.8(10) . .
O11 Mo1 O49 P6 -23.8(9) . .
O40 Mo1 O49 P6 -129.4(11) . .
O32 Mo1 O49 P6 176.9(10) . .
O23 Mo1 O49 P6 -109.1(9) . .
O46 Mo1 O49 Mo11 -77.9(5) . .
O11 Mo1 O49 Mo11 178.5(5) . .
O40 Mo1 O49 Mo11 72.9(12) . .
O32 Mo1 O49 Mo11 19.3(4) . .
O23 Mo1 O49 Mo11 93.2(4) . .
O54 Mo11 O49 P6 143(2) . .
O68 Mo11 O49 P6 -82.0(8) . .
O5 Mo11 O49 P6 22.8(7) . .
O32 Mo11 O49 P6 178.9(8) . .
O13 Mo11 O49 P6 107.4(7) . .
O54 Mo11 O49 Mo1 -56(2) . .
O68 Mo11 O49 Mo1 79.3(5) . .
O5 Mo11 O49 Mo1 -175.9(5) . .
O32 Mo11 O49 Mo1 -19.8(4) . .
O13 Mo11 O49 Mo1 -91.2(4) . .
O4 P4 O52 Mo8 167.0(8) . .
O64 P4 O52 Mo8 47.5(10) . .
O14 P4 O52 Mo8 -69.8(10) . .
Sr1 P4 O52 Mo8 -142.9(14) . .
O4 P4 O52 Sr1 -50.1(10) . .
O64 P4 O52 Sr1 -169.7(7) . .
O14 P4 O52 Sr1 73.0(9) . .
O55 Mo8 O52 P4 -67.0(10) . .
O67 Mo8 O52 P4 116(2) . .
O71 Mo8 O52 P4 31.6(9) . .
O38 Mo8 O52 P4 -166.4(10) . .
O17 Mo8 O52 P4 114.8(9) . .
Sr1 Mo8 O52 P4 150.8(11) . .
O55 Mo8 O52 Sr1 142.2(6) . .
O67 Mo8 O52 Sr1 -34(2) . .
O71 Mo8 O52 Sr1 -119.2(5) . .
O38 Mo8 O52 Sr1 42.8(4) . .
O17 Mo8 O52 Sr1 -36.0(4) . .
O27 Sr1 O52 P4 175.2(7) . .
O17 Sr1 O52 P4 -117.2(9) . .
O10 Sr1 O52 P4 119.1(8) . .
O37 Sr1 O52 P4 -5.9(8) . .
O6 Sr1 O52 P4 54.1(9) . .
O41 Sr1 O52 P4 -53.4(9) . .
O38 Sr1 O52 P4 176.4(10) . .
P1 Sr1 O52 P4 -28.7(8) . .
P2 Sr1 O52 P4 44.1(11) . .
Mo5 Sr1 O52 P4 156.5(8) . .
O27 Sr1 O52 Mo8 -33.8(5) . .
O17 Sr1 O52 Mo8 33.9(4) . .
O10 Sr1 O52 Mo8 -89.9(4) . .
O37 Sr1 O52 Mo8 145.1(5) . .
O6 Sr1 O52 Mo8 -154.9(4) . .
O41 Sr1 O52 Mo8 97.7(4) . .
O38 Sr1 O52 Mo8 -32.5(4) . .
P1 Sr1 O52 Mo8 122.4(4) . .
P2 Sr1 O52 Mo8 -164.9(2) . .
Mo5 Sr1 O52 Mo8 -52.4(3) . .
O30 Mo7 O56 Mo18 178.6(8) . .
O59 Mo7 O56 Mo18 -73.7(8) . .
O34 Mo7 O56 Mo18 79.4(8) . .
O60 Mo7 O56 Mo18 29.3(19) . .
O24 Mo7 O56 Mo18 8.5(7) . .
O58 Mo18 O56 Mo7 -178.1(9) . .
O12 Mo18 O56 Mo7 -26.5(18) . .
O35 Mo18 O56 Mo7 77.1(8) . .
O29 Mo18 O56 Mo7 -82.5(8) . .
O24 Mo18 O56 Mo7 -8.7(7) . .
O70 Mo10 O57 Mo17 173.3(7) . .
O1 Mo10 O57 Mo17 -86.8(7) . .
O62 Mo10 O57 Mo17 9.8(16) . .
O35 Mo10 O57 Mo17 80.0(7) . .
O20 Mo10 O57 Mo17 0.4(6) . .
O45 Mo17 O57 Mo10 -173.7(7) . .
O7 Mo17 O57 Mo10 86.6(7) . .
O21 Mo17 O57 Mo10 -7.9(16) . .
O12 Mo17 O57 Mo10 -80.6(7) . .
O20 Mo17 O57 Mo10 -0.4(6) . .
O30 Mo7 O59 Mo13 -126.1(13) . .
O56 Mo7 O59 Mo13 128.2(13) . .
O34 Mo7 O59 Mo13 13(2) . .
O60 Mo7 O59 Mo13 -30.8(13) . .
O24 Mo7 O59 Mo13 53.9(13) . .
O36 Mo13 O59 Mo7 147.4(14) . .
O62 Mo13 O59 Mo7 -111.8(14) . .
O2 Mo13 O59 Mo7 -13(3) . .
O19 Mo13 O59 Mo7 53.4(13) . .
O41 Mo13 O59 Mo7 -26.2(13) . .
O17 P5 O60 Mo7 138.3(9) . .
O19 P5 O60 Mo7 13.5(12) . .
O31 P5 O60 Mo7 -102.4(10) . .
Sr1 P5 O60 Mo7 106.1(9) . .
O17 P5 O60 Mo15 -58.3(9) . .
O19 P5 O60 Mo15 177.0(6) . .
O31 P5 O60 Mo15 61.0(8) . .
Sr1 P5 O60 Mo15 -90.5(6) . .
O30 Mo7 O60 P5 87.2(10) . .
O59 Mo7 O60 P5 -17.4(10) . .
O56 Mo7 O60 P5 -122.8(14) . .
O34 Mo7 O60 P5 -176.1(11) . .
O24 Mo7 O60 P5 -102.7(10) . .
O30 Mo7 O60 Mo15 -78.9(6) . .
O59 Mo7 O60 Mo15 176.6(5) . .
O56 Mo7 O60 Mo15 71.1(15) . .
O34 Mo7 O60 Mo15 17.8(4) . .
O24 Mo7 O60 Mo15 91.2(4) . .
O53 Mo15 O60 P5 148(2) . .
O51 Mo15 O60 P5 -86.2(8) . .
O71 Mo15 O60 P5 18.9(8) . .
O34 Mo15 O60 P5 173.0(9) . .
O14 Mo15 O60 P5 101.9(7) . .
O53 Mo15 O60 Mo7 -44(2) . .
O51 Mo15 O60 Mo7 82.2(6) . .
O71 Mo15 O60 Mo7 -172.7(5) . .
O34 Mo15 O60 Mo7 -18.6(4) . .
O14 Mo15 O60 Mo7 -89.7(5) . .
O36 Mo13 O62 Mo10 158.2(17) . .
O2 Mo13 O62 Mo10 -102.2(18) . .
O59 Mo13 O62 Mo10 64.6(18) . .
O19 Mo13 O62 Mo10 9(3) . .
O41 Mo13 O62 Mo10 -17.0(17) . .
O70 Mo10 O62 Mo13 -157.8(17) . .
O1 Mo10 O62 Mo13 102.1(18) . .
O57 Mo10 O62 Mo13 6(3) . .
O35 Mo10 O62 Mo13 -63.7(18) . .
O20 Mo10 O62 Mo13 14.6(17) . .
O55 Mo8 O67 Zn2 166.7(9) . .
O71 Mo8 O67 Zn2 65.9(10) . .
O38 Mo8 O67 Zn2 -91.5(10) . .
O52 Mo8 O67 Zn2 -17(3) . .
O17 Mo8 O67 Zn2 -15.2(9) . .
Sr1 Mo8 O67 Zn2 -45.2(11) . .
O67 Zn2 O67 Mo8 92.0(9) 2 .
O31 Zn2 O67 Mo8 -24.5(11) . .
O31 Zn2 O67 Mo8 -149.5(10) 2 .
O73 P6 O69 Mo2 149.0(9) . .
O10 P6 O69 Mo2 -90.6(11) . .
O49 P6 O69 Mo2 27.3(12) . .
Sr1 P6 O69 Mo2 -66.6(9) . .
O65 Mo2 O69 P6 -142.1(10) . .
O3 Mo2 O69 P6 119.9(10) . .
O28 Mo2 O69 P6 10(2) . .
O11 Mo2 O69 P6 -48.1(10) . .
O6 Mo2 O69 P6 35.7(10) . .
O53 Mo15 O71 Mo8 -128.1(19) . .
O51 Mo15 O71 Mo8 126.7(19) . .
O34 Mo15 O71 Mo8 -1(2) . .
O14 Mo15 O71 Mo8 -42.9(19) . .
O60 Mo15 O71 Mo8 41.2(19) . .
O55 Mo8 O71 Mo15 130.3(19) . .
O67 Mo8 O71 Mo15 -125.3(19) . .
O38 Mo8 O71 Mo15 0(3) . .
O52 Mo8 O71 Mo15 40.5(19) . .
O17 Mo8 O71 Mo15 -37.8(19) . .
Sr1 Mo8 O71 Mo15 1(2) . .
N8 C35 N4 C34 -10(4) . .
C7 C35 N4 C34 -7(3) . .
C7 C34 N4 C35 12(5) . .
C10 N3 C1 N7 4(3) . .
C14 N3 C1 N7 180(3) . .
C5 N5 C3 C6 5(4) . .
C8 N2 C4 C16 -1(3) . .
C3 N5 C5 N1 -3(4) . .
C6 N1 C5 N5 1(4) . .
C11 N1 C5 N5 -179(3) . .
N5 C3 C6 N1 -4(4) . .
C5 N1 C6 C3 2(4) . .
C11 N1 C6 C3 -178(3) . .
N4 C35 N8 C7 5(4) . .
N4 C35 N8 C33 -172(4) . .
C7 C35 N8 C33 -176(6) . .
N3 C1 N7 C2 -1(3) . .
C10 C2 N7 C1 -2(4) . .
C16 N6 C8 N2 -3(3) . .
C13 N6 C8 N2 179(2) . .
C4 N2 C8 N6 3(3) . .
N4 C34 C7 N8 -11(5) . .
N4 C34 C7 C35 -8(3) . .
C35 N8 C7 C34 3(4) . .
C33 N8 C7 C34 179(4) . .
C33 N8 C7 C35 176(6) . .
N4 C35 C7 C34 8(3) . .
N8 C35 C7 C34 -177(4) . .
N4 C35 C7 N8 -176(4) . .
C1 N3 C10 C2 -5(4) . .
C14 N3 C10 C2 179(3) . .
N7 C2 C10 N3 5(4) . .
C5 N1 C11 C19 -110(4) . .
C6 N1 C11 C19 70(4) . .
C29 N10 C12 N11 13(5) . .
N10 C12 N11 C20 -11(5) . .
N10 C12 N11 C32 179(4) . .
N10 C12 N11 C29 -9(4) . .
C8 N6 C13 C28 80(4) . .
C16 N6 C13 C28 -99(3) . .
C10 N3 C14 C21 67(5) . .
C1 N3 C14 C21 -108(4) . .
C17 N12 C15 C23 -6(7) . .
C8 N6 C16 C4 2(4) . .
C13 N6 C16 C4 -180(3) . .
N2 C4 C16 N6 0(4) . .
C15 N12 C17 N9 3(6) . .
C23 N9 C17 N12 1(5) . .
C26 N9 C17 N12 -164(4) . .
N1 C11 C19 C27 48(5) . .
C12 N11 C20 C29 3(5) . .
C32 N11 C20 C29 173(4) . .
N3 C14 C21 C22 24(5) . .
C14 C21 C22 C22 107(3) . 2_655
N12 C15 C23 N9 6(6) . .
C17 N9 C23 C15 -4(5) . .
C26 N9 C23 C15 160(4) . .
C33 C9 C24 C28 175(4) . .
C18 C18 C25 C26 74(6) 2_655 .
C18 C25 C26 N9 -178(4) . .
C23 N9 C26 C25 123(6) . .
C17 N9 C26 C25 -75(7) . .
C11 C19 C27 C31 -87(6) . .
N6 C13 C28 C24 78(4) . .
C9 C24 C28 C13 171(4) . .
N11 C20 C29 N10 7(7) . .
C12 N10 C29 C20 -14(7) . .
C12 N10 C29 N11 -9(3) . .
C12 N11 C29 C20 -177(6) . .
C32 N11 C29 C20 -15(10) . .
C12 N11 C29 N10 9(3) . .
C20 N11 C29 N10 -174(6) . .
C32 N11 C29 N10 170(9) . .
C19 C27 C31 C30 -49(8) . .
C32 C30 C31 C27 160(5) . .
C12 N11 C32 C30 -27(7) . .
C20 N11 C32 C30 165(4) . .
C29 N11 C32 C30 176(8) . .
C31 C30 C32 N11 -138(4) . .
C24 C9 C33 N8 165(11) . .
C7 N8 C33 C9 62(14) . .
C35 N8 C33 C9 -124(12) . .
